data_4002188
loop_
_publ_author_name
'Kawahara, Ryosuke'
'Uchida, Sayaka'
'Mizuno, Noritaka'

_publ_section_title
;
 Redox-Induced Reversible Uptake--Release of Cations in Porous Ionic
 Crystals Based on Polyoxometalate: Cooperative Migration of Electrons
 with Alkali Metal Ions
;
_journal_issue 6
_journal_name_full 'Chemistry of Materials'
_journal_page_first 2092
_journal_paper_doi 10.1021/cm504526z
_journal_volume 27
_journal_year 2015
_chemical_formula_moiety 'C48 Cr6 Mo12 N6 O66 P'
_chemical_formula_sum 'C48 Cr6 Mo12 N6 O66 P'
_chemical_formula_weight 3210.76
_space_group_IT_number 14
_symmetry_cell_setting monoclinic
_symmetry_Int_Tables_number 14
_symmetry_space_group_name_Hall '-P 2ybc'
_symmetry_space_group_name_H-M 'P 1 21/c 1'
_atom_sites_solution_primary direct
_atom_sites_solution_secondary difmap
_cell_angle_alpha 90.0000
_cell_angle_beta 91.23(4)
_cell_angle_gamma 90.0000
_cell_formula_units_Z 4
_cell_length_a 29.59(6)
_cell_length_b 25.19(5)
_cell_length_c 13.39(2)
_cell_measurement_reflns_used 188
_cell_measurement_temperature 93
_cell_measurement_theta_max 27.48
_cell_measurement_theta_min 1.52
_cell_volume 9978(3)
_computing_cell_refinement CrystalClear
_computing_data_collection 'CrystalClear (Rigaku Inc., 2007)'
_computing_data_reduction CrystalClear
_computing_molecular_graphics 'CrystalStructure 4.0'
_computing_publication_material 'CrystalStructure 4.0 (Rigaku, 2010)'
_computing_structure_refinement 'SHELXL97 (Sheldrick, 2008)'
_computing_structure_solution 'SHELXS97 (Sheldrick, 2008)'
_diffrn_ambient_temperature 93
_diffrn_detector_area_resol_mean 7.314
_diffrn_measured_fraction_theta_full 0.997
_diffrn_measured_fraction_theta_max 0.997
_diffrn_measurement_device_type 'Rigaku Saturn70'
_diffrn_measurement_method \w
_diffrn_radiation_type 'Mo K\a'
_diffrn_radiation_wavelength 0.71070
_diffrn_reflns_av_R_equivalents 0.1464
_diffrn_reflns_limit_h_max 38
_diffrn_reflns_limit_h_min -38
_diffrn_reflns_limit_k_max 32
_diffrn_reflns_limit_k_min -26
_diffrn_reflns_limit_l_max 17
_diffrn_reflns_limit_l_min -15
_diffrn_reflns_number 79910
_diffrn_reflns_theta_full 27.49
_diffrn_reflns_theta_max 27.48
_exptl_absorpt_coefficient_mu 2.190
_exptl_absorpt_correction_T_max 0.645
_exptl_absorpt_correction_T_min 0.428
_exptl_absorpt_correction_type multi-scan
_exptl_absorpt_process_details 'REQAB (Rigaku, 1998)'
_exptl_crystal_colour yellow
_exptl_crystal_density_diffrn 2.137
_exptl_crystal_density_meas ?
_exptl_crystal_density_method 'not measured'
_exptl_crystal_description block
_exptl_crystal_F_000 6084.00
_exptl_crystal_size_max 0.200
_exptl_crystal_size_mid 0.200
_exptl_crystal_size_min 0.200
_refine_diff_density_max 4.890
_refine_diff_density_min -2.810
_refine_ls_goodness_of_fit_ref 1.092
_refine_ls_number_parameters 647
_refine_ls_number_reflns 22839
_refine_ls_number_restraints 0
_refine_ls_R_factor_gt 0.1660
_refine_ls_shift/su_max 0.000
_refine_ls_structure_factor_coef Fsqd
_refine_ls_weighting_details 'w = 1/[\s^2^(Fo^2^)+(0.1932P)^2^+270.3343P] where P=(Fo^2^+2Fc^2^)/3'
_refine_ls_weighting_scheme calc
_refine_ls_wR_factor_ref 0.4461
_reflns_number_gt 12283
_reflns_number_total 22839
_reflns_threshold_expression F^2^>2.0\s(F^2^)
_cod_data_source_file cm504526z_si_002.cif
_cod_data_source_block 130712-1
_cod_depositor_comments
;
The following automatic conversions were performed:

'_exptl_crystal_density_meas' value 'not measured' was changed to '?'
- the value is perceived as not measured.

Automatic conversion script
Id: cif_fix_values 3086 2015-02-26 13:12:21Z robertas 

 Adding full bibliography for 4002187--4002189.cif.
;
_cod_original_cell_volume 9979(32)
_cod_database_code 4002188

loop_
_symmetry_equiv_pos_site_id
_symmetry_equiv_pos_as_xyz
1 +X,+Y,+Z
2 -X,1/2+Y,1/2-Z
3 -X,-Y,-Z
4 +X,1/2-Y,1/2+Z

loop_
_atom_site_label
_atom_site_type_symbol
_atom_site_fract_x
_atom_site_fract_y
_atom_site_fract_z
_atom_site_U_iso_or_equiv
_atom_site_adp_type
_atom_site_occupancy
_atom_site_symmetry_multiplicity
_atom_site_calc_flag
Mo1 Mo 0.16663(6) 0.38875(7) 0.60740(14) 0.0287(5) Uani 1.0 4 d
Mo2 Mo 0.25118(7) 0.45186(9) 0.75216(14) 0.0379(5) Uani 1.0 4 d
Mo3 Mo 0.25907(9) 0.32439(8) 0.4829(2) 0.0598(8) Uani 1.0 4 d
Mo4 Mo 0.17326(12) 0.39323(14) 0.3378(2) 0.0885(13) Uani 1.0 4 d
Mo5 Mo 0.16747(7) 0.52792(8) 0.62683(14) 0.0348(5) Uani 1.0 4 d
Mo6 Mo 0.34314(11) 0.39566(12) 0.6121(2) 0.0744(10) Uani 1.0 4 d
Mo7 Mo 0.16445(8) 0.53018(13) 0.35708(19) 0.0686(9) Uani 1.0 4 d
Mo8 Mo 0.33207(9) 0.53762(11) 0.63369(17) 0.0563(8) Uani 1.0 4 d
Mo9 Mo 0.33779(6) 0.39714(8) 0.35304(14) 0.0309(5) Uani 1.0 4 d
Mo10 Mo 0.25221(7) 0.47383(8) 0.22389(13) 0.0351(5) Uani 1.0 4 d
Mo11 Mo 0.25017(7) 0.60425(8) 0.4926(3) 0.0679(10) Uani 1.0 4 d
Mo12 Mo 0.33772(6) 0.53992(7) 0.37335(13) 0.0291(5) Uani 1.0 4 d
Cr1 Cr 0.02197(10) 0.81739(13) -0.0215(3) 0.0255(7) Uani 1.0 4 d
Cr2 Cr -0.01527(12) 0.69460(14) 0.0081(3) 0.0302(8) Uani 1.0 4 d
Cr3 Cr 0.09412(10) 0.72136(12) 0.0415(3) 0.0225(7) Uani 1.0 4 d
Cr4 Cr 0.50172(10) 0.82169(13) 0.5021(3) 0.0227(7) Uani 1.0 4 d
Cr5 Cr 0.39641(9) 0.78411(12) 0.4469(2) 0.0186(7) Uani 1.0 4 d
Cr6 Cr 0.47186(10) 0.69537(13) 0.5261(3) 0.0227(7) Uani 1.0 4 d
P1 P 0.2523(2) 0.4636(3) 0.4886(5) 0.0343(13) Uiso 1.0 4 d
O1 O -0.0128(6) 0.8009(7) -0.1442(12) 0.040(4) Uiso 1.0 4 d
O2 O -0.0433(6) 0.7207(7) -0.1166(13) 0.047(5) Uiso 1.0 4 d
O3 O -0.0352(6) 0.8242(7) 0.0501(12) 0.045(4) Uiso 1.0 4 d
O4 O -0.0567(5) 0.7387(6) 0.0847(10) 0.029(3) Uiso 1.0 4 d
O5 O 0.0174(5) 0.6428(6) -0.0745(11) 0.031(4) Uiso 1.0 4 d
O6 O 0.0910(6) 0.6580(7) -0.0456(13) 0.046(5) Uiso 1.0 4 d
O7 O 0.0031(5) 0.6593(6) 0.1340(11) 0.030(4) Uiso 1.0 4 d
O8 O 0.0780(5) 0.6774(6) 0.1587(10) 0.028(3) Uiso 1.0 4 d
O9 O 0.1233(5) 0.7589(6) -0.0681(10) 0.029(3) Uiso 1.0 4 d
O10 O 0.0760(6) 0.8249(6) -0.1033(12) 0.040(4) Uiso 1.0 4 d
O11 O 0.1065(5) 0.7802(6) 0.1362(11) 0.031(4) Uiso 1.0 4 d
O12 O 0.0534(5) 0.8436(6) 0.0984(10) 0.026(3) Uiso 1.0 4 d
O13 O 0.0342(4) 0.7433(5) 0.0096(9) 0.020(3) Uiso 1.0 4 d
O14 O 0.4852(5) 0.8559(6) 0.3737(10) 0.029(4) Uiso 1.0 4 d
O15 O 0.4155(5) 0.8267(6) 0.3339(10) 0.026(3) Uiso 1.0 4 d
O16 O 0.4614(5) 0.8719(6) 0.5750(11) 0.035(4) Uiso 1.0 4 d
O17 O 0.3912(5) 0.8488(6) 0.5305(11) 0.034(4) Uiso 1.0 4 d
O18 O 0.3926(5) 0.7223(5) 0.3590(10) 0.024(3) Uiso 1.0 4 d
O19 O 0.4507(5) 0.6684(5) 0.3945(10) 0.025(3) Uiso 1.0 4 d
O20 O 0.3661(5) 0.7469(6) 0.5579(11) 0.032(4) Uiso 1.0 4 d
O21 O 0.4134(5) 0.6784(6) 0.5908(11) 0.031(4) Uiso 1.0 4 d
O22 O 0.5336(5) 0.6962(6) 0.4775(11) 0.032(4) Uiso 1.0 4 d
O23 O 0.5494(5) 0.7812(6) 0.4347(11) 0.033(4) Uiso 1.0 4 d
O24 O 0.4947(5) 0.7166(6) 0.6596(10) 0.029(4) Uiso 1.0 4 d
O25 O 0.5251(5) 0.7960(6) 0.6342(11) 0.035(4) Uiso 1.0 4 d
O26 O 0.4566(5) 0.7683(5) 0.4922(9) 0.022(3) Uiso 1.0 4 d
O101 O 0.1272(7) 0.3519(8) 0.6600(15) 0.061(5) Uiso 1.0 4 d
O102 O 0.2061(6) 0.4024(7) 0.7219(13) 0.049(5) Uiso 1.0 4 d
O103 O 0.2528(6) 0.4484(7) 0.8779(13) 0.052(5) Uiso 1.0 4 d
O104 O 0.2969(8) 0.4058(9) 0.7125(16) 0.070(6) Uiso 1.0 4 d
O105 O 0.3073(8) 0.3345(9) 0.5803(17) 0.079(7) Uiso 1.0 4 d
O106 O 0.2154(7) 0.3419(8) 0.5699(14) 0.057(5) Uiso 1.0 4 d
O107 O 0.2567(9) 0.2553(11) 0.470(2) 0.101(9) Uiso 1.0 4 d
O108 O 0.2188(10) 0.3385(11) 0.388(2) 0.101(9) Uiso 1.0 4 d
O109 O 0.1511(7) 0.3917(8) 0.4716(15) 0.062(6) Uiso 1.0 4 d
O110 O 0.1364(8) 0.3523(10) 0.2769(18) 0.085(7) Uiso 1.0 4 d
O111 O 0.1410(9) 0.4598(10) 0.3283(19) 0.087(8) Uiso 1.0 4 d
O112 O 0.1474(7) 0.5293(8) 0.4900(15) 0.061(6) Uiso 1.0 4 d
O113 O 0.1417(6) 0.4571(7) 0.6289(13) 0.046(5) Uiso 1.0 4 d
O114 O 0.1267(6) 0.5596(6) 0.6852(12) 0.038(4) Uiso 1.0 4 d
O115 O 0.2049(6) 0.5054(7) 0.7360(12) 0.042(4) Uiso 1.0 4 d
O116 O 0.2909(7) 0.5102(8) 0.7244(14) 0.056(5) Uiso 1.0 4 d
O117 O 0.3827(10) 0.3675(11) 0.677(3) 0.109(9) Uiso 1.0 4 d
O118 O 0.3059(7) 0.3373(8) 0.3805(15) 0.066(6) Uiso 1.0 4 d
O119 O 0.2072(8) 0.4160(9) 0.2328(17) 0.079(7) Uiso 1.0 4 d
O120 O 0.1270(8) 0.5700(10) 0.2994(18) 0.086(7) Uiso 1.0 4 d
O121 O 0.2075(7) 0.5784(9) 0.5944(16) 0.070(6) Uiso 1.0 4 d
O122 O 0.3705(7) 0.5668(8) 0.7053(16) 0.068(6) Uiso 1.0 4 d
O123 O 0.3540(8) 0.4686(9) 0.6201(18) 0.084(7) Uiso 1.0 4 d
O124 O 0.3655(7) 0.3888(8) 0.4838(14) 0.058(5) Uiso 1.0 4 d
O125 O 0.3790(7) 0.3705(8) 0.2872(14) 0.058(5) Uiso 1.0 4 d
O126 O 0.2954(6) 0.4198(7) 0.2602(13) 0.048(5) Uiso 1.0 4 d
O127 O 0.2565(6) 0.4779(7) 0.0997(13) 0.045(4) Uiso 1.0 4 d
O128 O 0.2032(8) 0.5215(9) 0.2472(17) 0.081(7) Uiso 1.0 4 d
O129 O 0.2071(8) 0.5794(9) 0.3953(17) 0.077(7) Uiso 1.0 4 d
O130 O 0.2416(9) 0.6705(11) 0.4941(18) 0.096(8) Uiso 1.0 4 d
O131 O 0.2954(8) 0.5955(9) 0.5989(17) 0.075(6) Uiso 1.0 4 d
O132 O 0.3593(7) 0.5458(7) 0.5068(14) 0.054(5) Uiso 1.0 4 d
O133 O 0.3561(6) 0.4699(7) 0.3635(13) 0.048(5) Uiso 1.0 4 d
O134 O 0.2943(6) 0.5241(7) 0.2737(13) 0.044(4) Uiso 1.0 4 d
O135 O 0.2975(7) 0.5972(8) 0.4050(15) 0.063(6) Uiso 1.0 4 d
O136 O 0.3768(7) 0.5728(8) 0.3086(14) 0.054(5) Uiso 1.0 4 d
O137 O 0.2214(9) 0.4591(10) 0.5790(19) 0.090(8) Uiso 1.0 4 d
O138 O 0.2832(7) 0.4146(8) 0.4773(15) 0.066(6) Uiso 1.0 4 d
O139 O 0.2233(8) 0.4651(8) 0.3933(16) 0.070(6) Uiso 1.0 4 d
O140 O 0.2787(7) 0.5152(8) 0.4930(15) 0.063(6) Uiso 1.0 4 d
N1 N 0.0103(6) 0.8991(7) -0.0624(13) 0.032(4) Uiso 1.0 4 d
N2 N -0.0676(6) 0.6371(8) 0.0109(14) 0.036(5) Uiso 1.0 4 d
N3 N 0.1601(6) 0.6964(7) 0.0805(13) 0.033(4) Uiso 1.0 4 d
N4 N 0.5501(6) 0.8809(7) 0.5148(14) 0.033(4) Uiso 1.0 4 d
N5 N 0.3295(6) 0.8001(8) 0.3968(13) 0.034(5) Uiso 1.0 4 d
N6 N 0.4868(6) 0.6175(7) 0.5656(13) 0.028(4) Uiso 1.0 4 d
C1 C -0.0369(9) 0.7644(10) -0.1702(19) 0.044(6) Uiso 1.0 4 d
C2 C -0.0605(9) 0.7866(11) 0.0874(19) 0.047(7) Uiso 1.0 4 d
C3 C 0.0575(9) 0.6339(10) -0.0825(19) 0.044(6) Uiso 1.0 4 d
C4 C 0.0406(7) 0.6570(8) 0.1836(14) 0.022(4) Uiso 1.0 4 d
C5 C 0.1100(8) 0.7981(9) -0.1108(16) 0.032(5) Uiso 1.0 4 d
C6 C 0.0885(6) 0.8218(7) 0.1487(13) 0.018(4) Uiso 1.0 4 d
C7 C 0.0445(8) 0.9336(9) -0.0549(17) 0.035(5) Uiso 1.0 4 d
C8 C 0.0436(9) 0.9854(10) -0.0912(19) 0.046(6) Uiso 1.0 4 d
C9 C 0.0017(8) 0.9981(9) -0.1514(17) 0.037(6) Uiso 1.0 4 d
C10 C -0.0321(8) 0.9629(9) -0.1577(18) 0.039(6) Uiso 1.0 4 d
C11 C -0.0287(8) 0.9144(9) -0.1110(17) 0.037(6) Uiso 1.0 4 d
C12 C 0.0005(10) 1.0534(12) -0.197(3) 0.058(8) Uiso 1.0 4 d
C13 C -0.0833(9) 0.6105(10) -0.0712(18) 0.042(6) Uiso 1.0 4 d
C14 C -0.1117(7) 0.5666(9) -0.0712(16) 0.031(5) Uiso 1.0 4 d
C15 C -0.1271(8) 0.5478(9) 0.0230(16) 0.032(5) Uiso 1.0 4 d
C16 C -0.1131(9) 0.5757(10) 0.1080(19) 0.047(7) Uiso 1.0 4 d
C17 C -0.0846(9) 0.6195(11) 0.101(2) 0.050(7) Uiso 1.0 4 d
C18 C -0.1559(8) 0.4987(10) 0.0256(18) 0.039(6) Uiso 1.0 4 d
C19 C 0.1709(10) 0.6442(11) 0.104(2) 0.053(7) Uiso 1.0 4 d
C20 C 0.2159(11) 0.6311(12) 0.133(3) 0.061(8) Uiso 1.0 4 d
C21 C 0.2483(8) 0.6675(9) 0.1357(17) 0.035(5) Uiso 1.0 4 d
C22 C 0.2379(8) 0.7210(10) 0.1174(18) 0.041(6) Uiso 1.0 4 d
C23 C 0.1930(7) 0.7318(8) 0.0846(15) 0.028(5) Uiso 1.0 4 d
C24 C 0.2966(10) 0.6521(11) 0.168(2) 0.054(7) Uiso 1.0 4 d
C25 C 0.4518(6) 0.8518(7) 0.3162(14) 0.020(4) Uiso 1.0 4 d
C26 C 0.4210(8) 0.8771(9) 0.5759(17) 0.036(5) Uiso 1.0 4 d
C27 C 0.4170(8) 0.6833(10) 0.3443(18) 0.040(6) Uiso 1.0 4 d
C28 C 0.3786(8) 0.7039(9) 0.6018(16) 0.033(5) Uiso 1.0 4 d
C29 C 0.5600(9) 0.7305(11) 0.4426(19) 0.047(7) Uiso 1.0 4 d
C30 C 0.5131(8) 0.7577(10) 0.6890(18) 0.040(6) Uiso 1.0 4 d
C31 C 0.5613(11) 0.9074(12) 0.598(3) 0.063(8) Uiso 1.0 4 d
C32 C 0.5922(8) 0.9496(9) 0.6093(17) 0.037(6) Uiso 1.0 4 d
C33 C 0.6141(9) 0.9673(10) 0.5275(19) 0.046(6) Uiso 1.0 4 d
C34 C 0.6053(9) 0.9396(11) 0.4368(19) 0.047(7) Uiso 1.0 4 d
C35 C 0.5738(9) 0.8965(11) 0.435(2) 0.050(7) Uiso 1.0 4 d
C36 C 0.6485(11) 1.0091(13) 0.531(3) 0.067(9) Uiso 1.0 4 d
C37 C 0.3162(9) 0.8508(10) 0.3678(18) 0.043(6) Uiso 1.0 4 d
C38 C 0.2733(7) 0.8656(8) 0.3367(15) 0.027(5) Uiso 1.0 4 d
C39 C 0.2380(8) 0.8218(9) 0.3349(17) 0.036(5) Uiso 1.0 4 d
C40 C 0.2546(7) 0.7712(8) 0.3602(15) 0.029(5) Uiso 1.0 4 d
C41 C 0.2997(9) 0.7643(10) 0.3905(19) 0.046(6) Uiso 1.0 4 d
C42 C 0.1911(8) 0.8388(9) 0.3047(16) 0.034(5) Uiso 1.0 4 d
C43 C 0.4562(7) 0.5770(9) 0.5490(15) 0.029(5) Uiso 1.0 4 d
C44 C 0.4620(7) 0.5263(8) 0.5885(15) 0.028(5) Uiso 1.0 4 d
C45 C 0.5005(9) 0.5131(11) 0.6460(19) 0.047(7) Uiso 1.0 4 d
C46 C 0.5321(8) 0.5543(10) 0.6640(18) 0.039(6) Uiso 1.0 4 d
C47 C 0.5238(8) 0.6040(9) 0.6242(16) 0.032(5) Uiso 1.0 4 d
C48 C 0.5094(9) 0.4591(10) 0.6890(18) 0.042(6) Uiso 1.0 4 d

loop_
_atom_site_aniso_label
_atom_site_aniso_U_11
_atom_site_aniso_U_22
_atom_site_aniso_U_33
_atom_site_aniso_U_12
_atom_site_aniso_U_13
_atom_site_aniso_U_23
Mo1 0.0234(9) 0.0250(10) 0.0382(11) -0.0052(7) 0.0113(8) 0.0022(8)
Mo2 0.0441(12) 0.0499(13) 0.0199(9) -0.0046(10) 0.0048(9) 0.0056(9)
Mo3 0.0818(19) 0.0147(11) 0.0850(19) -0.0095(11) 0.0471(16) -0.0057(11)
Mo4 0.101(3) 0.108(3) 0.0545(17) -0.085(2) -0.0376(17) 0.0245(16)
Mo5 0.0399(11) 0.0355(12) 0.0296(10) 0.0064(9) 0.0121(9) -0.0066(8)
Mo6 0.089(2) 0.084(2) 0.0499(16) 0.0640(18) -0.0241(15) -0.0047(14)
Mo7 0.0424(14) 0.118(3) 0.0455(14) 0.0456(15) 0.0062(11) 0.0299(15)
Mo8 0.0558(15) 0.0788(19) 0.0343(12) -0.0377(14) 0.0041(11) -0.0171(12)
Mo9 0.0251(9) 0.0337(11) 0.0344(11) 0.0031(8) 0.0078(8) 0.0011(8)
Mo10 0.0410(11) 0.0459(13) 0.0183(9) -0.0019(9) -0.0011(8) -0.0003(8)
Mo11 0.0360(13) 0.0153(11) 0.154(3) 0.0043(9) 0.0422(16) 0.0048(13)
Mo12 0.0355(10) 0.0303(11) 0.0217(9) -0.0131(8) 0.0043(8) 0.0034(7)
Cr1 0.0166(15) 0.0304(19) 0.0295(18) 0.0018(13) 0.0017(13) 0.0031(14)
Cr2 0.040(2) 0.033(2) 0.0176(16) -0.0130(16) -0.0025(14) -0.0040(14)
Cr3 0.0187(15) 0.0196(17) 0.0293(17) 0.0004(12) 0.0008(13) 0.0008(13)
Cr4 0.0217(15) 0.0277(18) 0.0187(15) -0.0104(13) -0.0025(12) -0.0072(13)
Cr5 0.0159(14) 0.0219(16) 0.0179(15) -0.0046(12) -0.0025(12) 0.0000(12)
Cr6 0.0160(15) 0.0283(18) 0.0236(16) -0.0027(13) -0.0047(12) 0.0013(13)

loop_
_atom_type_symbol
_atom_type_description
_atom_type_scat_dispersion_real
_atom_type_scat_dispersion_imag
_atom_type_scat_source
C C 0.0033 0.0016
;
International Tables for Crystallography
(1992, Vol. C, Tables 4.2.6.8 and 6.1.1.4)
;
N N 0.0061 0.0033
;
International Tables for Crystallography
(1992, Vol. C, Tables 4.2.6.8 and 6.1.1.4)
;
O O 0.0106 0.0060
;
International Tables for Crystallography
(1992, Vol. C, Tables 4.2.6.8 and 6.1.1.4)
;
Cr Cr 0.3209 0.6236
;
International Tables for Crystallography
(1992, Vol. C, Tables 4.2.6.8 and 6.1.1.4)
;
Mo Mo -1.6832 0.6857
;
International Tables for Crystallography
(1992, Vol. C, Tables 4.2.6.8 and 6.1.1.4)
;
P P 0.1023 0.0942
;
International Tables for Crystallography
(1992, Vol. C, Tables 4.2.6.8 and 6.1.1.4)
;

loop_
_geom_angle_atom_site_label_1
_geom_angle_atom_site_label_2
_geom_angle_atom_site_label_3
_geom_angle
_geom_angle_publ_flag
O101 Mo1 O102 100.4(9) yes
O101 Mo1 O106 107.7(9) yes
O101 Mo1 O109 106.0(9) yes
O101 Mo1 O113 99.4(9) yes
O101 Mo1 O137 161.6(9) yes
O102 Mo1 O106 82.7(8) yes
O102 Mo1 O109 153.5(8) yes
O102 Mo1 O113 87.1(8) yes
O102 Mo1 O137 66.6(8) yes
O106 Mo1 O109 86.6(8) yes
O106 Mo1 O113 152.3(8) yes
O106 Mo1 O137 84.3(9) yes
O109 Mo1 O113 91.4(8) yes
O109 Mo1 O137 88.2(9) yes
O113 Mo1 O137 68.0(8) yes
O102 Mo2 O103 100.8(8) yes
O102 Mo2 O104 92.4(9) yes
O102 Mo2 O115 86.6(8) yes
O102 Mo2 O116 155.0(8) yes
O102 Mo2 O137 66.8(8) yes
O103 Mo2 O104 104.3(9) yes
O103 Mo2 O115 98.8(8) yes
O103 Mo2 O116 103.2(9) yes
O103 Mo2 O137 160.7(9) yes
O104 Mo2 O115 156.7(8) yes
O104 Mo2 O116 88.3(9) yes
O104 Mo2 O137 91.4(9) yes
O115 Mo2 O116 83.1(8) yes
O115 Mo2 O137 66.7(8) yes
O116 Mo2 O137 88.2(8) yes
O105 Mo3 O106 93.5(9) yes
O105 Mo3 O107 103.0(11) yes
O105 Mo3 O108 160.3(11) yes
O105 Mo3 O118 85.9(9) yes
O105 Mo3 O138 71.2(9) yes
O106 Mo3 O107 106.0(11) yes
O106 Mo3 O108 86.2(11) yes
O106 Mo3 O118 156.4(9) yes
O106 Mo3 O138 90.4(8) yes
O107 Mo3 O108 96.0(13) yes
O107 Mo3 O118 97.1(11) yes
O107 Mo3 O138 163.0(10) yes
O108 Mo3 O118 86.6(11) yes
O108 Mo3 O138 89.1(10) yes
O118 Mo3 O138 67.0(8) yes
O108 Mo4 O109 85.1(10) yes
O108 Mo4 O110 99.3(11) yes
O108 Mo4 O111 159.0(11) yes
O108 Mo4 O119 95.5(11) yes
O108 Mo4 O139 90.5(10) yes
O109 Mo4 O110 102.0(10) yes
O109 Mo4 O111 84.3(10) yes
O109 Mo4 O119 157.3(10) yes
O109 Mo4 O139 87.0(8) yes
O110 Mo4 O111 100.6(11) yes
O110 Mo4 O119 100.3(11) yes
O110 Mo4 O139 167.2(10) yes
O111 Mo4 O119 87.5(11) yes
O111 Mo4 O139 70.9(9) yes
O119 Mo4 O139 70.4(9) yes
O112 Mo5 O113 85.2(8) yes
O112 Mo5 O114 103.3(8) yes
O112 Mo5 O115 154.7(8) yes
O112 Mo5 O121 87.1(9) yes
O112 Mo5 O137 87.3(9) yes
O113 Mo5 O114 98.4(8) yes
O113 Mo5 O115 86.4(7) yes
O113 Mo5 O121 156.2(9) yes
O113 Mo5 O137 67.2(8) yes
O114 Mo5 O115 101.5(8) yes
O114 Mo5 O121 105.2(9) yes
O114 Mo5 O137 161.7(8) yes
O115 Mo5 O121 91.2(9) yes
O115 Mo5 O137 67.5(8) yes
O121 Mo5 O137 90.0(9) yes
O104 Mo6 O105 82.3(10) yes
O104 Mo6 O117 101.5(12) yes
O104 Mo6 O123 87.4(10) yes
O104 Mo6 O124 156.1(9) yes
O105 Mo6 O117 99.1(12) yes
O105 Mo6 O123 154.1(10) yes
O105 Mo6 O124 85.8(9) yes
O117 Mo6 O123 106.3(13) yes
O117 Mo6 O124 100.7(12) yes
O123 Mo6 O124 94.6(10) yes
O111 Mo7 O112 94.3(10) yes
O111 Mo7 O120 103.0(11) yes
O111 Mo7 O128 87.7(11) yes
O111 Mo7 O129 156.1(10) yes
O111 Mo7 O139 71.0(9) yes
O112 Mo7 O120 105.0(11) yes
O112 Mo7 O128 157.1(10) yes
O112 Mo7 O129 86.6(10) yes
O112 Mo7 O139 90.5(8) yes
O120 Mo7 O128 96.7(11) yes
O120 Mo7 O129 99.7(11) yes
O120 Mo7 O139 164.0(10) yes
O128 Mo7 O129 82.6(10) yes
O128 Mo7 O139 68.6(9) yes
O129 Mo7 O139 85.1(9) yes
O116 Mo8 O122 103.8(10) yes
O116 Mo8 O123 87.2(10) yes
O116 Mo8 O131 93.9(9) yes
O116 Mo8 O132 155.8(8) yes
O116 Mo8 O140 89.8(8) yes
O122 Mo8 O123 103.6(11) yes
O122 Mo8 O131 100.8(10) yes
O122 Mo8 O132 99.8(10) yes
O122 Mo8 O140 163.5(9) yes
O123 Mo8 O131 154.6(10) yes
O123 Mo8 O132 81.9(9) yes
O123 Mo8 O140 86.1(9) yes
O131 Mo8 O132 87.0(9) yes
O131 Mo8 O140 68.5(9) yes
O132 Mo8 O140 68.0(8) yes
O118 Mo9 O124 86.5(9) yes
O118 Mo9 O125 99.4(10) yes
O118 Mo9 O126 92.5(9) yes
O118 Mo9 O133 157.6(9) yes
O118 Mo9 O138 69.5(8) yes
O124 Mo9 O125 97.8(9) yes
O124 Mo9 O126 156.8(8) yes
O124 Mo9 O133 85.6(8) yes
O124 Mo9 O138 70.6(8) yes
O125 Mo9 O126 105.3(9) yes
O125 Mo9 O133 102.4(9) yes
O125 Mo9 O138 163.9(9) yes
O126 Mo9 O133 86.6(8) yes
O126 Mo9 O138 87.3(8) yes
O133 Mo9 O138 88.1(8) yes
O119 Mo10 O126 84.7(9) yes
O119 Mo10 O127 99.8(9) yes
O119 Mo10 O128 86.5(10) yes
O119 Mo10 O134 155.8(9) yes
O119 Mo10 O139 68.2(8) yes
O126 Mo10 O127 103.3(8) yes
O126 Mo10 O128 154.8(9) yes
O126 Mo10 O134 87.5(8) yes
O126 Mo10 O139 86.9(7) yes
O127 Mo10 O128 101.4(9) yes
O127 Mo10 O134 104.3(8) yes
O127 Mo10 O139 163.8(8) yes
O128 Mo10 O134 91.0(9) yes
O128 Mo10 O139 68.0(9) yes
O134 Mo10 O139 88.5(7) yes
O121 Mo11 O129 86.3(10) yes
O121 Mo11 O130 102.6(11) yes
O121 Mo11 O131 84.1(9) yes
O121 Mo11 O135 154.4(9) yes
O121 Mo11 O140 85.4(8) yes
O129 Mo11 O130 103.5(11) yes
O129 Mo11 O131 154.3(10) yes
O129 Mo11 O135 92.3(10) yes
O129 Mo11 O140 85.7(9) yes
O130 Mo11 O131 101.8(11) yes
O130 Mo11 O135 102.6(11) yes
O130 Mo11 O140 168.1(10) yes
O131 Mo11 O135 86.3(9) yes
O131 Mo11 O140 69.9(8) yes
O135 Mo11 O140 69.0(8) yes
O132 Mo12 O133 92.8(8) yes
O132 Mo12 O134 154.4(8) yes
O132 Mo12 O135 86.1(8) yes
O132 Mo12 O136 103.1(9) yes
O132 Mo12 O140 68.7(8) yes
O133 Mo12 O134 86.9(8) yes
O133 Mo12 O135 156.2(8) yes
O133 Mo12 O136 103.1(9) yes
O133 Mo12 O140 91.1(8) yes
O134 Mo12 O135 84.1(8) yes
O134 Mo12 O136 101.9(8) yes
O134 Mo12 O140 85.7(7) yes
O135 Mo12 O136 100.4(9) yes
O135 Mo12 O140 66.3(8) yes
O136 Mo12 O140 164.2(8) yes
O1 Cr1 O3 89.2(7) yes
O1 Cr1 O10 88.3(7) yes
O1 Cr1 O12 172.3(7) yes
O1 Cr1 O13 93.9(6) yes
O1 Cr1 N1 84.9(7) yes
O3 Cr1 O10 168.4(7) yes
O3 Cr1 O12 88.3(7) yes
O3 Cr1 O13 97.8(7) yes
O3 Cr1 N1 84.6(7) yes
O10 Cr1 O12 92.7(7) yes
O10 Cr1 O13 93.6(6) yes
O10 Cr1 N1 83.9(7) yes
O12 Cr1 O13 93.7(6) yes
O12 Cr1 N1 87.6(7) yes
O13 Cr1 N1 177.3(6) yes
O2 Cr2 O4 89.8(7) yes
O2 Cr2 O5 87.0(7) yes
O2 Cr2 O7 169.2(7) yes
O2 Cr2 O13 96.0(7) yes
O2 Cr2 N2 87.0(7) yes
O4 Cr2 O5 170.3(6) yes
O4 Cr2 O7 88.4(6) yes
O4 Cr2 O13 96.8(6) yes
O4 Cr2 N2 85.0(7) yes
O5 Cr2 O7 93.0(6) yes
O5 Cr2 O13 92.6(6) yes
O5 Cr2 N2 85.7(7) yes
O7 Cr2 O13 94.8(6) yes
O7 Cr2 N2 82.2(7) yes
O13 Cr2 N2 176.6(7) yes
O6 Cr3 O8 90.4(7) yes
O6 Cr3 O9 87.9(7) yes
O6 Cr3 O11 170.9(7) yes
O6 Cr3 O13 94.0(7) yes
O6 Cr3 N3 86.3(7) yes
O8 Cr3 O9 167.5(6) yes
O8 Cr3 O11 87.5(6) yes
O8 Cr3 O13 95.8(6) yes
O8 Cr3 N3 82.7(7) yes
O9 Cr3 O11 92.3(6) yes
O9 Cr3 O13 96.6(6) yes
O9 Cr3 N3 84.8(7) yes
O11 Cr3 O13 94.9(6) yes
O11 Cr3 N3 84.7(7) yes
O13 Cr3 N3 178.5(7) yes
O14 Cr4 O16 90.6(6) yes
O14 Cr4 O23 89.6(6) yes
O14 Cr4 O25 171.4(6) yes
O14 Cr4 O26 95.0(6) yes
O14 Cr4 N4 85.1(7) yes
O16 Cr4 O23 170.4(7) yes
O16 Cr4 O25 88.3(7) yes
O16 Cr4 O26 93.2(6) yes
O16 Cr4 N4 85.6(7) yes
O23 Cr4 O25 90.1(6) yes
O23 Cr4 O26 96.4(6) yes
O23 Cr4 N4 84.9(7) yes
O25 Cr4 O26 93.6(6) yes
O25 Cr4 N4 86.3(7) yes
O26 Cr4 N4 178.8(7) yes
O15 Cr5 O17 90.7(6) yes
O15 Cr5 O18 89.2(6) yes
O15 Cr5 O20 169.6(6) yes
O15 Cr5 O26 94.5(6) yes
O15 Cr5 N5 86.3(7) yes
O17 Cr5 O18 171.8(6) yes
O17 Cr5 O20 85.6(6) yes
O17 Cr5 O26 94.3(6) yes
O17 Cr5 N5 86.5(7) yes
O18 Cr5 O20 93.1(6) yes
O18 Cr5 O26 93.8(6) yes
O18 Cr5 N5 85.4(7) yes
O20 Cr5 O26 95.5(6) yes
O20 Cr5 N5 83.8(7) yes
O26 Cr5 N5 178.9(7) yes
O19 Cr6 O21 93.0(6) yes
O19 Cr6 O22 89.2(6) yes
O19 Cr6 O24 175.5(6) yes
O19 Cr6 O26 92.8(6) yes
O19 Cr6 N6 87.9(6) yes
O21 Cr6 O22 166.4(6) yes
O21 Cr6 O24 87.0(6) yes
O21 Cr6 O26 96.0(6) yes
O21 Cr6 N6 82.5(7) yes
O22 Cr6 O24 89.7(6) yes
O22 Cr6 O26 97.3(6) yes
O22 Cr6 N6 84.2(7) yes
O24 Cr6 O26 91.7(6) yes
O24 Cr6 N6 87.6(7) yes
O26 Cr6 N6 178.3(7) yes
O137 P1 O138 112.5(13) yes
O137 P1 O139 109.2(13) yes
O137 P1 O140 110.3(13) yes
O138 P1 O139 105.2(12) yes
O138 P1 O140 112.4(12) yes
O139 P1 O140 106.9(12) yes
Cr1 O1 C1 134.1(17) yes
Cr2 O2 C1 132.3(16) yes
Cr1 O3 C2 128.8(16) yes
Cr2 O4 C2 129.8(16) yes
Cr2 O5 C3 131.4(16) yes
Cr3 O6 C3 130.4(17) yes
Cr2 O7 C4 133.0(13) yes
Cr3 O8 C4 131.0(13) yes
Cr3 O9 C5 127.3(14) yes
Cr1 O10 C5 132.4(15) yes
Cr3 O11 C6 132.2(13) yes
Cr1 O12 C6 128.7(12) yes
Cr1 O13 Cr2 118.4(7) yes
Cr1 O13 Cr3 119.7(7) yes
Cr2 O13 Cr3 121.9(7) yes
Cr4 O14 C25 133.0(13) yes
Cr5 O15 C25 132.7(12) yes
Cr4 O16 C26 132.5(15) yes
Cr5 O17 C26 131.6(15) yes
Cr5 O18 C27 134.6(14) yes
Cr6 O19 C27 127.6(14) yes
Cr5 O20 C28 127.6(14) yes
Cr6 O21 C28 132.6(14) yes
Cr6 O22 C29 136.1(16) yes
Cr4 O23 C29 129.4(15) yes
Cr6 O24 C30 131.2(15) yes
Cr4 O25 C30 131.7(15) yes
Cr4 O26 Cr5 121.6(7) yes
Cr4 O26 Cr6 119.6(7) yes
Cr5 O26 Cr6 118.9(7) yes
Mo1 O102 Mo2 135.0(10) yes
Mo2 O104 Mo6 143.0(12) yes
Mo3 O105 Mo6 130.9(13) yes
Mo1 O106 Mo3 149.2(11) yes
Mo3 O108 Mo4 144.1(16) yes
Mo1 O109 Mo4 145.9(12) yes
Mo4 O111 Mo7 127.3(13) yes
Mo5 O112 Mo7 146.2(12) yes
Mo1 O113 Mo5 132.7(10) yes
Mo2 O115 Mo5 134.0(9) yes
Mo2 O116 Mo8 144.8(11) yes
Mo3 O118 Mo9 130.2(11) yes
Mo4 O119 Mo10 131.0(13) yes
Mo5 O121 Mo11 146.0(13) yes
Mo6 O123 Mo8 149.5(15) yes
Mo6 O124 Mo9 132.4(11) yes
Mo9 O126 Mo10 146.2(10) yes
Mo7 O128 Mo10 132.2(13) yes
Mo7 O129 Mo11 149.1(14) yes
Mo8 O131 Mo11 131.1(12) yes
Mo8 O132 Mo12 133.8(11) yes
Mo9 O133 Mo12 146.5(11) yes
Mo10 O134 Mo12 146.1(10) yes
Mo11 O135 Mo12 133.7(11) yes
Mo1 O137 Mo2 91.4(9) yes
Mo1 O137 Mo5 92.0(9) yes
Mo1 O137 P1 125.8(14) yes
Mo2 O137 Mo5 91.6(9) yes
Mo2 O137 P1 122.6(14) yes
Mo5 O137 P1 123.8(14) yes
Mo3 O138 Mo9 93.1(8) yes
Mo3 O138 P1 125.4(12) yes
Mo9 O138 P1 128.8(12) yes
Mo4 O139 Mo7 90.7(8) yes
Mo4 O139 Mo10 90.4(7) yes
Mo4 O139 P1 124.3(12) yes
Mo7 O139 Mo10 91.0(7) yes
Mo7 O139 P1 124.9(12) yes
Mo10 O139 P1 125.2(12) yes
Mo8 O140 Mo11 90.4(7) yes
Mo8 O140 Mo12 89.3(7) yes
Mo8 O140 P1 122.7(11) yes
Mo11 O140 Mo12 90.9(7) yes
Mo11 O140 P1 128.4(12) yes
Mo12 O140 P1 124.1(11) yes
Cr1 N1 C7 119.0(15) yes
Cr1 N1 C11 121.3(15) yes
C7 N1 C11 118.8(19) yes
Cr2 N2 C13 124.0(16) yes
Cr2 N2 C17 120.7(16) yes
C13 N2 C17 115(2) yes
Cr3 N3 C19 123.2(16) yes
Cr3 N3 C23 119.1(14) yes
C19 N3 C23 117.7(19) yes
Cr4 N4 C31 125.8(18) yes
Cr4 N4 C35 120.9(16) yes
C31 N4 C35 113(3) yes
Cr5 N5 C37 121.4(15) yes
Cr5 N5 C41 122.3(17) yes
C37 N5 C41 116(2) yes
Cr6 N6 C43 121.5(14) yes
Cr6 N6 C47 122.7(14) yes
C43 N6 C47 114.9(17) yes
O1 C1 O2 124(3) yes
O3 C2 O4 131(3) yes
O5 C3 O6 130(3) yes
O7 C4 O8 126.5(17) yes
O9 C5 O10 133(2) yes
O11 C6 O12 129.4(17) yes
N1 C7 C8 125(2) yes
C7 C8 C9 113(2) yes
C8 C9 C10 120(2) yes
C8 C9 C12 115(2) yes
C10 C9 C12 125(3) yes
C9 C10 C11 121(3) yes
N1 C11 C10 121(2) yes
N2 C13 C14 126(3) yes
C13 C14 C15 118(2) yes
C14 C15 C16 117(2) yes
C14 C15 C18 119.1(19) yes
C16 C15 C18 124(2) yes
C15 C16 C17 121(3) yes
N2 C17 C16 123(3) yes
N3 C19 C20 120(3) yes
C19 C20 C21 121(3) yes
C20 C21 C22 120(3) yes
C20 C21 C24 120(3) yes
C22 C21 C24 119(2) yes
C21 C22 C23 116(2) yes
N3 C23 C22 125(2) yes
O14 C25 O15 126.0(17) yes
O16 C26 O17 128(2) yes
O18 C27 O19 128(2) yes
O20 C28 O21 129(2) yes
O22 C29 O23 123(3) yes
O24 C30 O25 126(2) yes
N4 C31 C32 128(3) yes
C31 C32 C33 119(3) yes
C32 C33 C34 117(3) yes
C32 C33 C36 124(3) yes
C34 C33 C36 120(3) yes
C33 C34 C35 120(3) yes
N4 C35 C34 124(3) yes
N5 C37 C38 126(3) yes
C37 C38 C39 115.9(19) yes
C38 C39 C40 114.8(19) yes
C38 C39 C42 115.4(19) yes
C40 C39 C42 130(2) yes
C39 C40 C41 121(2) yes
N5 C41 C40 126(3) yes
N6 C43 C44 122.9(18) yes
C43 C44 C45 121(2) yes
C44 C45 C46 116(3) yes
C44 C45 C48 124(3) yes
C46 C45 C48 119(3) yes
C45 C46 C47 119(3) yes
N6 C47 C46 125(2) yes

loop_
_geom_bond_atom_site_label_1
_geom_bond_atom_site_label_2
_geom_bond_distance
_geom_bond_publ_flag
Mo1 O101 1.66(2) yes
Mo1 O102 1.938(18) yes
Mo1 O106 1.939(19) yes
Mo1 O109 1.87(2) yes
Mo1 O113 1.898(17) yes
Mo1 O137 2.44(3) yes
Mo2 O102 1.864(18) yes
Mo2 O103 1.686(18) yes
Mo2 O104 1.87(3) yes
Mo2 O115 1.929(17) yes
Mo2 O116 1.922(19) yes
Mo2 O137 2.47(3) yes
Mo3 O105 1.93(3) yes
Mo3 O106 1.813(19) yes
Mo3 O107 1.75(3) yes
Mo3 O108 1.76(3) yes
Mo3 O118 2.00(2) yes
Mo3 O138 2.38(2) yes
Mo4 O108 2.03(3) yes
Mo4 O109 1.92(2) yes
Mo4 O110 1.70(3) yes
Mo4 O111 1.93(3) yes
Mo4 O119 1.84(3) yes
Mo4 O139 2.44(3) yes
Mo5 O112 1.91(2) yes
Mo5 O113 1.940(17) yes
Mo5 O114 1.656(16) yes
Mo5 O115 1.903(16) yes
Mo5 O121 1.80(3) yes
Mo5 O137 2.45(3) yes
Mo6 O104 1.96(3) yes
Mo6 O105 1.91(3) yes
Mo6 O117 1.61(3) yes
Mo6 O123 1.87(3) yes
Mo6 O124 1.86(2) yes
Mo7 O111 1.94(3) yes
Mo7 O112 1.86(2) yes
Mo7 O120 1.67(3) yes
Mo7 O128 1.90(3) yes
Mo7 O129 1.83(3) yes
Mo7 O139 2.43(3) yes
Mo8 O116 1.872(19) yes
Mo8 O122 1.65(2) yes
Mo8 O123 1.87(3) yes
Mo8 O131 1.87(3) yes
Mo8 O132 1.908(19) yes
Mo8 O140 2.50(2) yes
Mo9 O118 1.82(2) yes
Mo9 O124 1.929(19) yes
Mo9 O125 1.66(2) yes
Mo9 O126 1.838(17) yes
Mo9 O133 1.915(18) yes
Mo9 O138 2.38(2) yes
Mo10 O119 1.98(3) yes
Mo10 O126 1.923(18) yes
Mo10 O127 1.673(17) yes
Mo10 O128 1.91(3) yes
Mo10 O134 1.888(17) yes
Mo10 O139 2.45(3) yes
Mo11 O121 1.99(3) yes
Mo11 O129 1.91(3) yes
Mo11 O130 1.69(3) yes
Mo11 O131 1.94(3) yes
Mo11 O135 1.86(2) yes
Mo11 O140 2.40(2) yes
Mo12 O132 1.891(19) yes
Mo12 O133 1.851(18) yes
Mo12 O134 1.876(17) yes
Mo12 O135 1.92(2) yes
Mo12 O136 1.678(19) yes
Mo12 O140 2.47(2) yes
Cr1 O1 1.964(16) yes
Cr1 O3 1.969(18) yes
Cr1 O10 1.966(17) yes
Cr1 O12 1.954(14) yes
Cr1 O13 1.945(13) yes
Cr1 N1 2.155(18) yes
Cr2 O2 1.962(17) yes
Cr2 O4 1.960(15) yes
Cr2 O5 1.977(15) yes
Cr2 O7 1.971(15) yes
Cr2 O13 1.908(13) yes
Cr2 N2 2.121(19) yes
Cr3 O6 1.979(17) yes
Cr3 O8 1.988(14) yes
Cr3 O9 1.961(14) yes
Cr3 O11 1.981(15) yes
Cr3 O13 1.898(13) yes
Cr3 N3 2.106(18) yes
Cr4 O14 1.976(14) yes
Cr4 O16 2.006(16) yes
Cr4 O23 1.973(15) yes
Cr4 O25 1.993(15) yes
Cr4 O26 1.899(13) yes
Cr4 N4 2.072(18) yes
Cr5 O15 1.949(14) yes
Cr5 O17 1.986(15) yes
Cr5 O18 1.954(14) yes
Cr5 O20 1.988(15) yes
Cr5 O26 1.910(13) yes
Cr5 N5 2.116(19) yes
Cr6 O19 1.979(14) yes
Cr6 O21 1.999(15) yes
Cr6 O22 1.953(15) yes
Cr6 O24 1.971(14) yes
Cr6 O26 1.943(14) yes
Cr6 N6 2.078(17) yes
P1 O137 1.54(3) yes
P1 O138 1.55(3) yes
P1 O139 1.52(3) yes
P1 O140 1.52(2) yes
O1 C1 1.21(3) yes
O2 C1 1.33(3) yes
O3 C2 1.31(3) yes
O4 C2 1.21(3) yes
O5 C3 1.21(3) yes
O6 C3 1.26(3) yes
O7 C4 1.28(3) yes
O8 C4 1.27(3) yes
O9 C5 1.20(3) yes
O10 C5 1.22(3) yes
O11 C6 1.19(3) yes
O12 C6 1.34(3) yes
O14 C25 1.24(3) yes
O15 C25 1.27(3) yes
O16 C26 1.20(3) yes
O17 C26 1.28(3) yes
O18 C27 1.24(3) yes
O19 C27 1.25(3) yes
O20 C28 1.28(3) yes
O21 C28 1.22(3) yes
O22 C29 1.26(3) yes
O23 C29 1.32(3) yes
O24 C30 1.23(3) yes
O25 C30 1.27(3) yes
N1 C7 1.34(3) yes
N1 C11 1.37(3) yes
N2 C13 1.36(3) yes
N2 C17 1.39(4) yes
N3 C19 1.39(4) yes
N3 C23 1.32(3) yes
N4 C31 1.34(4) yes
N4 C35 1.35(4) yes
N5 C37 1.39(3) yes
N5 C41 1.26(4) yes
N6 C43 1.38(3) yes
N6 C47 1.37(3) yes
C7 C8 1.39(4) yes
C8 C9 1.50(4) yes
C9 C10 1.34(4) yes
C9 C12 1.52(4) yes
C10 C11 1.38(4) yes
C13 C14 1.39(4) yes
C14 C15 1.43(3) yes
C15 C16 1.39(4) yes
C15 C18 1.50(4) yes
C16 C17 1.39(4) yes
C19 C20 1.42(4) yes
C20 C21 1.33(4) yes
C21 C22 1.40(4) yes
C21 C24 1.54(4) yes
C22 C23 1.42(3) yes
C31 C32 1.41(4) yes
C32 C33 1.36(4) yes
C33 C34 1.42(4) yes
C33 C36 1.47(4) yes
C34 C35 1.43(4) yes
C37 C38 1.38(4) yes
C38 C39 1.52(3) yes
C39 C40 1.40(3) yes
C39 C42 1.50(3) yes
C40 C41 1.40(4) yes
C43 C44 1.39(3) yes
C44 C45 1.40(4) yes
C45 C46 1.41(4) yes
C45 C48 1.50(4) yes
C46 C47 1.38(4) yes

loop_
_geom_contact_atom_site_label_1
_geom_contact_atom_site_label_2
_geom_contact_distance
_geom_contact_publ_flag
_geom_contact_site_symmetry_2
Mo1 O108 3.58(3) no .
Mo1 O115 3.577(17) no .
Mo2 O123 3.58(3) no .
Mo3 O124 3.54(2) no .
Mo4 O106 3.567(19) no .
Mo4 O128 3.57(3) no .
Mo5 O102 3.587(18) no .
Mo5 O129 3.58(3) no .
Mo6 P1 3.563(8) no .
Mo6 O118 3.58(2) no .
Mo6 O138 2.55(2) no .
Mo7 O119 3.57(3) no .
Mo8 O135 3.54(2) no .
Mo9 O105 3.56(3) no .
Mo10 O133 3.564(19) no .
Mo11 O112 3.58(2) no .
Mo11 O132 3.55(2) no .
Mo12 O126 3.598(18) no .
Mo12 O131 3.58(3) no .
Cr1 O2 3.344(18) no .
Cr1 O4 3.392(15) no .
Cr1 O9 3.410(15) no .
Cr1 O11 3.372(15) no .
Cr2 O1 3.368(17) no .
Cr2 O3 3.366(18) no .
Cr2 O6 3.370(19) no .
Cr2 O8 3.412(15) no .
Cr3 O5 3.367(15) no .
Cr3 O7 3.374(15) no .
Cr3 O10 3.288(17) no .
Cr3 O12 3.398(15) no .
Cr4 O15 3.369(14) no .
Cr4 O17 3.371(17) no .
Cr4 O22 3.318(16) no .
Cr4 O24 3.394(15) no .
Cr5 O14 3.352(15) no .
Cr5 O16 3.375(16) no .
Cr5 O19 3.409(15) no .
Cr5 O21 3.319(15) no .
Cr6 O18 3.278(14) no .
Cr6 O20 3.423(16) no .
Cr6 O23 3.399(16) no .
Cr6 O25 3.302(16) no .
P1 O104 3.56(3) no .
P1 O106 3.44(2) no .
P1 O108 3.56(3) no .
P1 O109 3.50(3) no .
P1 O112 3.52(3) no .
P1 O116 3.54(2) no .
P1 O121 3.49(3) no .
P1 O123 3.46(3) no .
P1 O126 3.517(19) no .
P1 O129 3.43(3) no .
P1 O133 3.53(2) no .
P1 O134 3.507(18) no .
O1 C2 3.46(3) no .
O1 C11 2.93(3) no .
O2 O3 3.44(3) no .
O2 C2 3.25(3) no .
O2 C13 3.08(3) no .
O3 C1 3.31(3) no .
O3 C11 3.14(3) no .
O4 C1 3.53(3) no .
O4 C17 3.12(3) no .
O5 C4 3.53(3) no .
O5 C13 3.09(3) no .
O6 O7 3.58(3) no .
O6 C4 3.44(3) no .
O6 C19 3.08(4) no .
O7 C3 3.41(3) no .
O7 C17 2.81(3) no .
O8 C3 3.45(3) no .
O8 C19 2.98(4) no .
O9 C6 3.48(3) no .
O9 C23 2.95(3) no .
O10 O11 3.50(2) no .
O10 C6 3.39(3) no .
O10 C7 2.97(3) no .
O11 C5 3.34(3) no .
O11 C23 2.93(3) no .
O12 C5 3.49(3) no .
O12 C7 3.07(3) no .
O13 C1 3.21(3) no .
O13 C2 3.20(3) no .
O13 C3 3.10(3) no .
O13 C4 3.19(3) no .
O13 C5 3.11(3) no .
O13 C6 3.14(3) no .
O14 O17 3.53(2) no .
O14 C26 3.38(3) no .
O14 C35 2.92(3) no .
O15 C26 3.48(3) no .
O15 C37 3.04(3) no .
O16 C25 3.51(3) no .
O16 C30 3.58(3) no .
O16 C31 3.10(4) no .
O17 C25 3.42(3) no .
O17 C37 3.08(3) no .
O18 O21 3.34(2) no .
O18 C28 3.32(3) no .
O18 C41 2.99(3) no .
O19 C43 3.10(3) no .
O20 C41 2.98(3) no .
O21 C27 3.31(3) no .
O21 C43 2.91(3) no .
O22 O25 3.29(2) no .
O22 C30 3.30(3) no .
O22 C47 3.06(3) no .
O23 C35 2.99(3) no .
O24 C28 3.52(3) no .
O24 C29 3.54(3) no .
O24 C47 3.00(3) no .
O25 C29 3.24(3) no .
O25 C31 3.04(4) no .
O26 C25 3.16(3) no .
O26 C26 3.15(3) no .
O26 C27 3.13(3) no .
O26 C28 3.20(3) no .
O26 C29 3.29(3) no .
O26 C30 3.10(3) no .
O104 O106 3.44(3) no .
O104 O138 3.18(3) no .
O108 O126 3.53(4) no .
O109 O112 3.48(3) no .
O116 O121 3.45(3) no .
O123 O133 3.44(3) no .
O123 O138 3.12(3) no .
O129 O134 3.38(3) no .
N1 C9 2.78(3) no .
N2 C15 2.86(3) no .
N3 C21 2.79(3) no .
N4 C33 2.89(3) no .
N5 C39 2.87(3) no .
N6 C45 2.87(3) no .
C1 C2 3.58(4) no .
C5 C6 3.60(3) no .
C7 C10 2.73(4) no .
C8 C11 2.80(4) no .
C13 C16 2.72(4) no .
C14 C17 2.77(4) no .
C19 C22 2.77(4) no .
C20 C23 2.70(4) no .
C31 C34 2.68(4) no .
C32 C35 2.74(4) no .
C37 C40 2.71(4) no .
C38 C41 2.76(4) no .
C43 C46 2.75(3) no .
C44 C47 2.71(3) no .
O1 O7 3.18(3) no 4_564
O1 C4 3.02(3) no 4_564
O4 C1 3.32(3) no 4_565
O7 O1 3.18(3) no 4_565
O7 C1 3.48(3) no 4_565
O8 O10 3.19(2) no 4_565
O8 O120 3.58(3) no .
O8 C5 3.27(3) no 4_565
O10 O8 3.19(2) no 4_564
O10 O120 3.33(3) no 4_564
O10 C4 3.05(3) no 4_564
O12 O114 3.45(2) no 4_564
O12 C12 3.33(4) no 3_575
O14 O24 3.42(2) no 4_564
O15 O21 3.26(2) no 4_564
O15 O24 3.52(2) no 4_564
O15 O122 3.44(3) no 4_564
O15 C28 3.36(3) no 4_564
O17 C24 3.39(4) no 4_565
O19 O136 3.43(3) no .
O21 O15 3.26(2) no 4_565
O21 O122 3.45(3) no .
O21 C25 3.29(3) no 4_565
O23 C30 3.58(3) no 4_564
O24 O14 3.42(2) no 4_565
O24 O15 3.52(2) no 4_565
O24 C25 3.02(3) no 4_565
O101 C1 3.47(4) no 2_545
O101 C11 3.36(3) no 2_545
O101 C17 3.54(4) no 3_566
O103 O127 3.06(3) no 1_556
O103 C18 3.44(3) no 3_566
O103 C36 3.49(4) no 2_646
O110 C2 3.36(4) no 2_545
O110 C13 3.28(4) no 3_565
O110 C14 3.49(4) no 3_565
O111 C8 3.39(4) no 4_565
O111 C14 3.59(4) no 3_565
O112 C7 3.23(3) no 4_565
O112 C8 3.26(4) no 4_565
O113 C10 3.28(3) no 2_545
O113 C11 3.52(3) no 2_545
O114 O12 3.45(2) no 4_565
O114 C6 3.23(3) no 4_565
O114 C42 3.55(3) no 4_565
O115 C18 3.54(3) no 3_566
O116 C38 3.52(3) no 4_565
O117 C29 3.41(4) no 3_666
O117 C31 3.55(5) no 2_646
O117 C32 3.60(4) no 2_646
O119 C14 3.55(3) no 3_565
O120 O8 3.58(3) no .
O120 O10 3.33(3) no 4_565
O120 C5 3.57(4) no 4_565
O120 C7 3.16(4) no 4_565
O120 C8 3.22(4) no 4_565
O120 C19 3.49(4) no .
O121 C42 3.55(3) no 4_565
O122 O15 3.44(3) no 4_565
O122 O21 3.45(3) no .
O122 C25 3.47(3) no 4_565
O122 C37 3.43(4) no 4_565
O122 C43 3.33(3) no .
O122 C44 3.32(3) no .
O123 C44 3.54(4) no .
O125 C34 3.51(4) no 2_645
O125 C35 3.38(4) no 2_645
O125 C46 3.30(3) no 3_666
O125 C47 3.16(3) no 3_666
O127 O103 3.06(3) no 1_554
O127 C18 3.44(3) no 3_565
O127 C36 3.43(4) no 2_645
O128 C20 3.18(4) no .
O130 C22 3.20(4) no 4_565
O130 C23 3.11(4) no 4_565
O130 C40 3.13(4) no .
O130 C41 3.25(4) no .
O131 C38 3.41(3) no 4_565
O132 C43 3.01(3) no .
O132 C44 3.24(3) no .
O133 C46 3.39(3) no 3_666
O134 C24 3.52(4) no .
O135 C24 3.46(4) no .
O136 O19 3.43(3) no .
O136 C24 3.60(4) no .
O136 C27 3.06(3) no .
O136 C48 3.46(3) no 3_666
C1 O4 3.32(3) no 4_564
C1 O7 3.48(3) no 4_564
C1 O101 3.47(4) no 2_555
C1 C2 3.55(4) no 4_564
C2 O110 3.36(4) no 2_555
C2 C1 3.55(4) no 4_565
C4 O1 3.02(3) no 4_565
C4 O10 3.05(3) no 4_565
C4 C5 3.58(3) no 4_565
C5 O8 3.27(3) no 4_564
C5 O120 3.57(4) no 4_564
C5 C4 3.58(3) no 4_564
C6 O114 3.23(3) no 4_564
C7 O112 3.23(3) no 4_564
C7 O120 3.16(4) no 4_564
C7 C9 3.55(4) no 3_575
C8 O111 3.39(4) no 4_564
C8 O112 3.26(4) no 4_564
C8 O120 3.22(4) no 4_564
C8 C9 3.57(4) no 3_575
C9 C7 3.55(4) no 3_575
C9 C8 3.57(4) no 3_575
C10 O113 3.28(3) no 2_555
C11 O101 3.36(3) no 2_555
C11 O113 3.52(3) no 2_555
C12 O12 3.33(4) no 3_575
C13 O110 3.28(4) no 3_565
C14 O110 3.49(4) no 3_565
C14 O111 3.59(4) no 3_565
C14 O119 3.55(3) no 3_565
C17 O101 3.54(4) no 3_566
C18 O103 3.44(3) no 3_566
C18 O115 3.54(3) no 3_566
C18 O127 3.44(3) no 3_565
C19 O120 3.49(4) no .
C20 O128 3.18(4) no .
C22 O130 3.20(4) no 4_564
C22 C40 3.51(4) no .
C22 C40 3.50(4) no 4_564
C22 C41 3.60(4) no 4_564
C23 O130 3.11(4) no 4_564
C23 C40 3.55(3) no 4_564
C24 O17 3.39(4) no 4_564
C24 O134 3.52(4) no .
C24 O135 3.46(4) no .
C24 O136 3.60(4) no .
C25 O21 3.29(3) no 4_564
C25 O24 3.02(3) no 4_564
C25 O122 3.47(3) no 4_564
C25 C47 3.55(3) no 4_564
C27 O136 3.06(3) no .
C28 O15 3.36(3) no 4_565
C29 O117 3.41(4) no 3_666
C30 O23 3.58(3) no 4_565
C31 O117 3.55(5) no 2_656
C32 O117 3.60(4) no 2_656
C34 O125 3.51(4) no 2_655
C35 O125 3.38(4) no 2_655
C36 O103 3.49(4) no 2_656
C36 O127 3.43(4) no 2_655
C37 O122 3.43(4) no 4_564
C38 O116 3.52(3) no 4_564
C38 O131 3.41(3) no 4_564
C40 O130 3.13(4) no .
C40 C22 3.51(4) no .
C40 C22 3.50(4) no 4_565
C40 C23 3.55(3) no 4_565
C41 O130 3.25(4) no .
C41 C22 3.60(4) no 4_565
C42 O114 3.55(3) no 4_564
C42 O121 3.55(3) no 4_564
C43 O122 3.33(3) no .
C43 O132 3.01(3) no .
C43 C48 3.49(4) no 3_666
C44 O122 3.32(3) no .
C44 O123 3.54(4) no .
C44 O132 3.24(3) no .
C44 C44 3.56(3) no 3_666
C44 C45 3.50(4) no 3_666
C45 C44 3.50(4) no 3_666
C46 O125 3.30(3) no 3_666
C46 O133 3.39(3) no 3_666
C47 O125 3.16(3) no 3_666
C47 C25 3.55(3) no 4_565
C48 O136 3.46(3) no 3_666
C48 C43 3.49(4) no 3_666

loop_
_geom_torsion_atom_site_label_1
_geom_torsion_atom_site_label_2
_geom_torsion_atom_site_label_3
_geom_torsion_atom_site_label_4
_geom_torsion
_geom_torsion_publ_flag
O101 Mo1 O102 Mo2 -161.6(14) no
O101 Mo1 O106 Mo3 144(2) no
O101 Mo1 O109 Mo4 -143.9(19) no
O101 Mo1 O113 Mo5 161.9(13) no
O102 Mo1 O106 Mo3 -118(3) no
O106 Mo1 O102 Mo2 91.6(14) no
O102 Mo1 O109 Mo4 30(4) no
O109 Mo1 O102 Mo2 25(3) no
O102 Mo1 O113 Mo5 61.8(13) no
O113 Mo1 O102 Mo2 -62.6(14) no
O102 Mo1 O137 Mo2 -2.5(7) no
O102 Mo1 O137 Mo5 -94.2(9) no
O102 Mo1 O137 P1 130.5(19) no
O137 Mo1 O102 Mo2 4.7(13) no
O106 Mo1 O109 Mo4 -36(2) no
O109 Mo1 O106 Mo3 38(2) no
O106 Mo1 O113 Mo5 -6(3) no
O113 Mo1 O106 Mo3 -48(3) no
O106 Mo1 O137 Mo2 -87.0(8) no
O106 Mo1 O137 Mo5 -178.7(9) no
O106 Mo1 O137 P1 46.0(17) no
O137 Mo1 O106 Mo3 -51(2) no
O109 Mo1 O113 Mo5 -91.7(13) no
O113 Mo1 O109 Mo4 116(2) no
O109 Mo1 O137 Mo2 -173.7(9) no
O109 Mo1 O137 Mo5 94.6(9) no
O109 Mo1 O137 P1 -40.7(17) no
O137 Mo1 O109 Mo4 48(2) no
O113 Mo1 O137 Mo2 94.1(9) no
O113 Mo1 O137 Mo5 2.4(7) no
O113 Mo1 O137 P1 -132.9(18) no
O137 Mo1 O113 Mo5 -4.1(12) no
O103 Mo2 O102 Mo1 159.8(13) no
O102 Mo2 O104 Mo6 113(2) no
O104 Mo2 O102 Mo1 -95.1(14) no
O102 Mo2 O115 Mo5 -62.8(13) no
O115 Mo2 O102 Mo1 61.5(14) no
O102 Mo2 O116 Mo8 -48(3) no
O116 Mo2 O102 Mo1 -4(3) no
O102 Mo2 O137 Mo1 2.6(7) no
O102 Mo2 O137 Mo5 94.6(9) no
O102 Mo2 O137 P1 -132.6(17) no
O137 Mo2 O102 Mo1 -4.6(12) no
O103 Mo2 O104 Mo6 -145.0(19) no
O103 Mo2 O115 Mo5 -163.2(13) no
O103 Mo2 O116 Mo8 148.0(18) no
O104 Mo2 O115 Mo5 25(3) no
O115 Mo2 O104 Mo6 26(4) no
O104 Mo2 O116 Mo8 43.7(19) no
O116 Mo2 O104 Mo6 -42(2) no
O104 Mo2 O137 Mo1 94.6(9) no
O104 Mo2 O137 Mo5 -173.4(9) no
O104 Mo2 O137 P1 -40.6(16) no
O137 Mo2 O104 Mo6 46(2) no
O115 Mo2 O116 Mo8 -114.5(19) no
O116 Mo2 O115 Mo5 94.5(13) no
O115 Mo2 O137 Mo1 -93.9(9) no
O115 Mo2 O137 Mo5 -1.9(7) no
O115 Mo2 O137 P1 130.9(17) no
O137 Mo2 O115 Mo5 3.4(12) no
O116 Mo2 O137 Mo1 -177.2(9) no
O116 Mo2 O137 Mo5 -85.1(9) no
O116 Mo2 O137 P1 47.6(16) no
O137 Mo2 O116 Mo8 -47.7(19) no
O105 Mo3 O106 Mo1 118(3) no
O106 Mo3 O105 Mo6 -91.6(16) no
O107 Mo3 O105 Mo6 161.1(16) no
O105 Mo3 O118 Mo9 -66.3(15) no
O118 Mo3 O105 Mo6 64.8(16) no
O105 Mo3 O138 Mo9 90.7(9) no
O105 Mo3 O138 P1 -125.3(16) no
O138 Mo3 O105 Mo6 -2.3(14) no
O107 Mo3 O106 Mo1 -138(2) no
O106 Mo3 O108 Mo4 50(3) no
O108 Mo3 O106 Mo1 -43(3) no
O106 Mo3 O118 Mo9 23(3) no
O118 Mo3 O106 Mo1 30(4) no
O106 Mo3 O138 Mo9 -175.8(8) no
O106 Mo3 O138 P1 -31.8(14) no
O138 Mo3 O106 Mo1 46(2) no
O107 Mo3 O108 Mo4 156(3) no
O107 Mo3 O118 Mo9 -168.9(15) no
O108 Mo3 O118 Mo9 95.4(16) no
O118 Mo3 O108 Mo4 -107(3) no
O108 Mo3 O138 Mo9 -89.6(11) no
O108 Mo3 O138 P1 54.4(16) no
O138 Mo3 O108 Mo4 -40(3) no
O118 Mo3 O138 Mo9 -2.9(7) no
O118 Mo3 O138 P1 141.1(16) no
O138 Mo3 O118 Mo9 5.0(12) no
O108 Mo4 O109 Mo1 40(2) no
O109 Mo4 O108 Mo3 -51(3) no
O110 Mo4 O108 Mo3 -152(3) no
O108 Mo4 O111 Mo7 31(4) no
O111 Mo4 O108 Mo3 9(5) no
O108 Mo4 O119 Mo10 -91.1(17) no
O119 Mo4 O108 Mo3 106(3) no
O108 Mo4 O139 Mo7 -171.8(10) no
O108 Mo4 O139 Mo10 97.2(9) no
O108 Mo4 O139 P1 -37.4(16) no
O139 Mo4 O108 Mo3 36(3) no
O110 Mo4 O109 Mo1 139(2) no
O109 Mo4 O111 Mo7 91.5(16) no
O111 Mo4 O109 Mo1 -121(2) no
O109 Mo4 O119 Mo10 -1(4) no
O119 Mo4 O109 Mo1 -52(4) no
O109 Mo4 O139 Mo7 -86.7(8) no
O109 Mo4 O139 Mo10 -177.7(8) no
O109 Mo4 O139 P1 47.7(15) no
O139 Mo4 O109 Mo1 -50(2) no
O110 Mo4 O111 Mo7 -167.4(16) no
O110 Mo4 O119 Mo10 168.4(16) no
O111 Mo4 O119 Mo10 68.0(17) no
O119 Mo4 O111 Mo7 -67.4(17) no
O111 Mo4 O139 Mo7 -1.7(9) no
O111 Mo4 O139 Mo10 -92.7(10) no
O111 Mo4 O139 P1 132.7(17) no
O139 Mo4 O111 Mo7 2.7(14) no
O119 Mo4 O139 Mo7 92.5(10) no
O119 Mo4 O139 Mo10 1.5(9) no
O119 Mo4 O139 P1 -133.0(17) no
O139 Mo4 O119 Mo10 -2.5(14) no
O112 Mo5 O113 Mo1 93.2(13) no
O113 Mo5 O112 Mo7 -112(2) no
O114 Mo5 O112 Mo7 150.2(19) no
O112 Mo5 O115 Mo2 -7(3) no
O115 Mo5 O112 Mo7 -41(4) no
O112 Mo5 O121 Mo11 -39(3) no
O121 Mo5 O112 Mo7 45(2) no
O112 Mo5 O137 Mo1 -88.3(9) no
O112 Mo5 O137 Mo2 -179.8(9) no
O112 Mo5 O137 P1 48.3(16) no
O137 Mo5 O112 Mo7 -45(2) no
O114 Mo5 O113 Mo1 -164.1(12) no
O113 Mo5 O115 Mo2 63.3(13) no
O115 Mo5 O113 Mo1 -62.9(13) no
O113 Mo5 O121 Mo11 32(4) no
O121 Mo5 O113 Mo1 22(3) no
O113 Mo5 O137 Mo1 -2.4(7) no
O113 Mo5 O137 Mo2 -93.8(9) no
O113 Mo5 O137 P1 134.2(18) no
O137 Mo5 O113 Mo1 4.1(12) no
O114 Mo5 O115 Mo2 161.2(12) no
O114 Mo5 O121 Mo11 -142(2) no
O115 Mo5 O121 Mo11 115(2) no
O121 Mo5 O115 Mo2 -93.0(13) no
O115 Mo5 O137 Mo1 93.4(9) no
O115 Mo5 O137 Mo2 1.9(7) no
O115 Mo5 O137 P1 -130.0(18) no
O137 Mo5 O115 Mo2 -3.4(12) no
O121 Mo5 O137 Mo1 -175.3(9) no
O121 Mo5 O137 Mo2 93.2(9) no
O121 Mo5 O137 P1 -38.7(17) no
O137 Mo5 O121 Mo11 48(3) no
O104 Mo6 O105 Mo3 93.9(16) no
O105 Mo6 O104 Mo2 -117(2) no
O117 Mo6 O104 Mo2 145(2) no
O104 Mo6 O123 Mo8 -38(3) no
O123 Mo6 O104 Mo2 39(2) no
O104 Mo6 O124 Mo9 7(3) no
O124 Mo6 O104 Mo2 -56(4) no
O117 Mo6 O105 Mo3 -165.5(18) no
O105 Mo6 O123 Mo8 28(5) no
O123 Mo6 O105 Mo3 27(4) no
O105 Mo6 O124 Mo9 67.0(15) no
O124 Mo6 O105 Mo3 -65.3(16) no
O117 Mo6 O123 Mo8 -139(3) no
O117 Mo6 O124 Mo9 165.5(16) no
O123 Mo6 O124 Mo9 -87.0(15) no
O124 Mo6 O123 Mo8 118(3) no
O111 Mo7 O112 Mo5 113(2) no
O112 Mo7 O111 Mo4 -91.7(16) no
O120 Mo7 O111 Mo4 161.8(16) no
O111 Mo7 O128 Mo10 -65.3(17) no
O128 Mo7 O111 Mo4 65.4(17) no
O111 Mo7 O129 Mo11 -55(4) no
O129 Mo7 O111 Mo4 -0(4) no
O111 Mo7 O139 Mo4 1.7(9) no
O111 Mo7 O139 Mo10 92.1(10) no
O111 Mo7 O139 P1 -132.3(17) no
O139 Mo7 O111 Mo4 -2.7(14) no
O120 Mo7 O112 Mo5 -143(2) no
O112 Mo7 O128 Mo10 30(4) no
O128 Mo7 O112 Mo5 18(4) no
O112 Mo7 O129 Mo11 38(3) no
O129 Mo7 O112 Mo5 -43(2) no
O112 Mo7 O139 Mo4 96.1(8) no
O112 Mo7 O139 Mo10 -173.5(8) no
O112 Mo7 O139 P1 -37.9(15) no
O139 Mo7 O112 Mo5 42(2) no
O120 Mo7 O128 Mo10 -168.2(17) no
O120 Mo7 O129 Mo11 142(3) no
O128 Mo7 O129 Mo11 -122(3) no
O129 Mo7 O128 Mo10 92.8(18) no
O128 Mo7 O139 Mo4 -93.4(10) no
O128 Mo7 O139 Mo10 -3.0(8) no
O128 Mo7 O139 P1 132.6(17) no
O139 Mo7 O128 Mo10 5.2(14) no
O129 Mo7 O139 Mo4 -177.4(9) no
O129 Mo7 O139 Mo10 -87.0(9) no
O129 Mo7 O139 P1 48.6(15) no
O139 Mo7 O129 Mo11 -53(3) no
O122 Mo8 O116 Mo2 -143.8(18) no
O116 Mo8 O123 Mo6 38(3) no
O123 Mo8 O116 Mo2 -40.5(19) no
O116 Mo8 O131 Mo11 -92.0(16) no
O131 Mo8 O116 Mo2 114.1(19) no
O116 Mo8 O132 Mo12 29(3) no
O132 Mo8 O116 Mo2 23(4) no
O116 Mo8 O140 Mo11 96.5(8) no
O116 Mo8 O140 Mo12 -172.6(8) no
O116 Mo8 O140 P1 -41.4(14) no
O140 Mo8 O116 Mo2 45.6(18) no
O122 Mo8 O123 Mo6 142(3) no
O122 Mo8 O131 Mo11 163.2(16) no
O122 Mo8 O132 Mo12 -163.9(14) no
O123 Mo8 O131 Mo11 -0(4) no
O131 Mo8 O123 Mo6 -55(4) no
O123 Mo8 O132 Mo12 93.6(15) no
O132 Mo8 O123 Mo6 -120(3) no
O123 Mo8 O140 Mo11 -176.3(9) no
O123 Mo8 O140 Mo12 -85.3(9) no
O123 Mo8 O140 P1 45.9(14) no
O140 Mo8 O123 Mo6 -52(3) no
O131 Mo8 O132 Mo12 -63.5(15) no
O132 Mo8 O131 Mo11 63.8(16) no
O131 Mo8 O140 Mo11 2.3(8) no
O131 Mo8 O140 Mo12 93.2(9) no
O131 Mo8 O140 P1 -135.6(16) no
O140 Mo8 O131 Mo11 -3.7(13) no
O132 Mo8 O140 Mo11 -93.4(8) no
O132 Mo8 O140 Mo12 -2.5(7) no
O132 Mo8 O140 P1 128.7(15) no
O140 Mo8 O132 Mo12 4.5(12) no
O118 Mo9 O124 Mo6 -68.9(15) no
O124 Mo9 O118 Mo3 65.7(14) no
O125 Mo9 O118 Mo3 163.0(14) no
O118 Mo9 O126 Mo10 117.4(18) no
O126 Mo9 O118 Mo3 -91.1(14) no
O118 Mo9 O133 Mo12 -44(4) no
O133 Mo9 O118 Mo3 -4(4) no
O118 Mo9 O138 Mo3 3.1(8) no
O118 Mo9 O138 P1 -138.9(17) no
O138 Mo9 O118 Mo3 -4.9(12) no
O125 Mo9 O124 Mo6 -167.9(14) no
O124 Mo9 O126 Mo10 30(4) no
O126 Mo9 O124 Mo6 19(3) no
O124 Mo9 O133 Mo12 -113.8(19) no
O133 Mo9 O124 Mo6 90.1(14) no
O124 Mo9 O138 Mo3 -90.5(8) no
O124 Mo9 O138 P1 127.5(16) no
O138 Mo9 O124 Mo6 0.5(12) no
O125 Mo9 O126 Mo10 -142.1(18) no
O125 Mo9 O133 Mo12 149.2(18) no
O126 Mo9 O133 Mo12 44.3(18) no
O133 Mo9 O126 Mo10 -40.2(18) no
O126 Mo9 O138 Mo3 96.8(8) no
O126 Mo9 O138 P1 -45.2(15) no
O138 Mo9 O126 Mo10 48.1(18) no
O133 Mo9 O138 Mo3 -176.5(8) no
O133 Mo9 O138 P1 41.5(15) no
O138 Mo9 O133 Mo12 -43.1(18) no
O119 Mo10 O126 Mo9 -117.8(19) no
O126 Mo10 O119 Mo4 91.3(16) no
O127 Mo10 O119 Mo4 -166.1(15) no
O119 Mo10 O128 Mo7 62.7(17) no
O128 Mo10 O119 Mo4 -65.1(17) no
O119 Mo10 O134 Mo12 33(4) no
O134 Mo10 O119 Mo4 19(4) no
O119 Mo10 O139 Mo4 -1.5(8) no
O119 Mo10 O139 Mo7 -92.1(9) no
O119 Mo10 O139 P1 132.5(16) no
O139 Mo10 O119 Mo4 2.6(14) no
O127 Mo10 O126 Mo9 143.4(17) no
O126 Mo10 O128 Mo7 -7(4) no
O128 Mo10 O126 Mo9 -48(3) no
O126 Mo10 O134 Mo12 -38.5(18) no
O134 Mo10 O126 Mo9 39.3(18) no
O126 Mo10 O139 Mo4 -87.0(8) no
O126 Mo10 O139 Mo7 -177.7(8) no
O126 Mo10 O139 P1 46.9(14) no
O139 Mo10 O126 Mo9 -49.3(18) no
O127 Mo10 O128 Mo7 162.0(16) no
O127 Mo10 O134 Mo12 -141.6(17) no
O128 Mo10 O134 Mo12 116.4(18) no
O134 Mo10 O128 Mo7 -93.2(17) no
O128 Mo10 O139 Mo4 93.7(10) no
O128 Mo10 O139 Mo7 3.0(8) no
O128 Mo10 O139 P1 -132.4(16) no
O139 Mo10 O128 Mo7 -5.2(14) no
O134 Mo10 O139 Mo4 -174.6(7) no
O134 Mo10 O139 Mo7 94.7(8) no
O134 Mo10 O139 P1 -40.7(14) no
O139 Mo10 O134 Mo12 48.4(18) no
O121 Mo11 O129 Mo7 -35(3) no
O129 Mo11 O121 Mo5 37(3) no
O130 Mo11 O121 Mo5 140(3) no
O121 Mo11 O131 Mo8 91.1(17) no
O131 Mo11 O121 Mo5 -120(3) no
O121 Mo11 O135 Mo12 -2(3) no
O135 Mo11 O121 Mo5 -51(4) no
O121 Mo11 O140 Mo8 -87.6(8) no
O121 Mo11 O140 Mo12 -176.9(8) no
O121 Mo11 O140 P1 46.4(15) no
O140 Mo11 O121 Mo5 -49(2) no
O130 Mo11 O129 Mo7 -137(3) no
O129 Mo11 O131 Mo8 22(4) no
O131 Mo11 O129 Mo7 33(4) no
O129 Mo11 O135 Mo12 -88.7(16) no
O135 Mo11 O129 Mo7 119(3) no
O129 Mo11 O140 Mo8 -174.2(9) no
O129 Mo11 O140 Mo12 96.5(9) no
O129 Mo11 O140 P1 -40.2(15) no
O140 Mo11 O129 Mo7 50(3) no
O130 Mo11 O131 Mo8 -167.2(16) no
O130 Mo11 O135 Mo12 166.9(15) no
O131 Mo11 O135 Mo12 65.6(15) no
O135 Mo11 O131 Mo8 -65.1(16) no
O131 Mo11 O140 Mo8 -2.2(8) no
O131 Mo11 O140 Mo12 -91.5(9) no
O131 Mo11 O140 P1 131.8(16) no
O140 Mo11 O131 Mo8 3.8(14) no
O135 Mo11 O140 Mo8 91.7(9) no
O135 Mo11 O140 Mo12 2.4(7) no
O135 Mo11 O140 P1 -134.4(16) no
O140 Mo11 O135 Mo12 -4.2(13) no
O132 Mo12 O133 Mo9 110.5(18) no
O133 Mo12 O132 Mo8 -94.6(14) no
O132 Mo12 O134 Mo10 -50(3) no
O134 Mo12 O132 Mo8 -6(3) no
O132 Mo12 O135 Mo11 -64.3(15) no
O135 Mo12 O132 Mo8 61.5(14) no
O136 Mo12 O132 Mo8 161.2(13) no
O132 Mo12 O140 Mo8 2.5(7) no
O132 Mo12 O140 Mo11 92.9(8) no
O132 Mo12 O140 P1 -127.6(15) no
O140 Mo12 O132 Mo8 -4.6(12) no
O133 Mo12 O134 Mo10 39.9(18) no
O134 Mo12 O133 Mo9 -43.9(18) no
O133 Mo12 O135 Mo11 24(3) no
O135 Mo12 O133 Mo9 24(4) no
O136 Mo12 O133 Mo9 -145.4(18) no
O133 Mo12 O140 Mo8 95.1(7) no
O133 Mo12 O140 Mo11 -174.6(7) no
O133 Mo12 O140 P1 -35.0(14) no
O140 Mo12 O133 Mo9 41.7(18) no
O134 Mo12 O135 Mo11 92.0(15) no
O135 Mo12 O134 Mo10 -118.0(18) no
O136 Mo12 O134 Mo10 142.6(17) no
O134 Mo12 O140 Mo8 -178.2(7) no
O134 Mo12 O140 Mo11 -87.8(7) no
O134 Mo12 O140 P1 51.7(13) no
O140 Mo12 O134 Mo10 -51.5(17) no
O136 Mo12 O135 Mo11 -166.9(15) no
O135 Mo12 O140 Mo8 -92.7(8) no
O135 Mo12 O140 Mo11 -2.3(7) no
O135 Mo12 O140 P1 137.2(15) no
O140 Mo12 O135 Mo11 4.2(13) no
O1 Cr1 O3 C2 81.3(14) no
O3 Cr1 O1 C1 -66.1(16) no
O1 Cr1 O10 C5 -109.9(15) no
O10 Cr1 O1 C1 125.2(16) no
O1 Cr1 O13 Cr2 -50.0(8) no
O1 Cr1 O13 Cr3 130.5(8) no
O13 Cr1 O1 C1 31.7(16) no
O1 Cr1 N1 C7 -135.8(13) no
O1 Cr1 N1 C11 33.0(12) no
N1 Cr1 O1 C1 -150.8(16) no
O3 Cr1 O12 C6 127.3(12) no
O12 Cr1 O3 C2 -106.0(14) no
O3 Cr1 O13 Cr2 39.7(9) no
O3 Cr1 O13 Cr3 -139.7(8) no
O13 Cr1 O3 C2 -12.5(14) no
O3 Cr1 N1 C7 134.5(13) no
O3 Cr1 N1 C11 -56.7(13) no
N1 Cr1 O3 C2 166.2(14) no
O10 Cr1 O12 C6 -64.3(12) no
O12 Cr1 O10 C5 77.8(15) no
O10 Cr1 O13 Cr2 -138.6(8) no
O10 Cr1 O13 Cr3 42.0(8) no
O13 Cr1 O10 C5 -16.2(15) no
O10 Cr1 N1 C7 -47.0(12) no
O10 Cr1 N1 C11 121.9(13) no
N1 Cr1 O10 C5 165.1(15) no
O12 Cr1 O13 Cr2 128.5(7) no
O12 Cr1 O13 Cr3 -51.0(8) no
O13 Cr1 O12 C6 29.5(12) no
O12 Cr1 N1 C7 46.0(12) no
O12 Cr1 N1 C11 -145.2(13) no
N1 Cr1 O12 C6 -148.1(12) no
O2 Cr2 O4 C2 -63.4(13) no
O4 Cr2 O2 C1 83.3(15) no
O2 Cr2 O5 C3 123.9(14) no
O5 Cr2 O2 C1 -105.8(15) no
O2 Cr2 O13 Cr1 44.3(9) no
O2 Cr2 O13 Cr3 -136.3(8) no
O13 Cr2 O2 C1 -13.5(16) no
O2 Cr2 N2 C13 41.1(14) no
O2 Cr2 N2 C17 -146.9(13) no
N2 Cr2 O2 C1 168.3(16) no
O4 Cr2 O7 C4 -115.8(13) no
O7 Cr2 O4 C2 127.2(13) no
O4 Cr2 O13 Cr1 -46.3(8) no
O4 Cr2 O13 Cr3 133.2(8) no
O13 Cr2 O4 C2 32.6(13) no
O4 Cr2 N2 C13 131.2(14) no
O4 Cr2 N2 C17 -56.8(12) no
N2 Cr2 O4 C2 -150.4(13) no
O5 Cr2 O7 C4 73.8(13) no
O7 Cr2 O5 C3 -66.9(13) no
O5 Cr2 O13 Cr1 131.5(8) no
O5 Cr2 O13 Cr3 -49.0(8) no
O13 Cr2 O5 C3 28.1(13) no
O5 Cr2 N2 C13 -46.1(13) no
O5 Cr2 N2 C17 125.9(13) no
N2 Cr2 O5 C3 -148.9(14) no
O7 Cr2 O13 Cr1 -135.2(7) no
O7 Cr2 O13 Cr3 44.2(8) no
O13 Cr2 O7 C4 -19.1(14) no
O7 Cr2 N2 C13 -139.7(14) no
O7 Cr2 N2 C17 32.3(12) no
N2 Cr2 O7 C4 159.1(14) no
O6 Cr3 O8 C4 -74.2(13) no
O8 Cr3 O6 C3 77.6(15) no
O6 Cr3 O9 C5 119.7(13) no
O9 Cr3 O6 C3 -114.8(15) no
O6 Cr3 O13 Cr1 -134.5(8) no
O6 Cr3 O13 Cr2 46.1(9) no
O13 Cr3 O6 C3 -18.3(15) no
O6 Cr3 N3 C19 -45.0(13) no
O6 Cr3 N3 C23 135.9(13) no
N3 Cr3 O6 C3 160.3(15) no
O8 Cr3 O11 C6 -113.4(14) no
O11 Cr3 O8 C4 114.6(13) no
O8 Cr3 O13 Cr1 134.7(7) no
O8 Cr3 O13 Cr2 -44.7(8) no
O13 Cr3 O8 C4 19.9(13) no
O8 Cr3 N3 C19 45.8(12) no
O8 Cr3 N3 C23 -133.3(13) no
N3 Cr3 O8 C4 -160.5(13) no
O9 Cr3 O11 C6 79.1(14) no
O11 Cr3 O9 C5 -69.4(12) no
O9 Cr3 O13 Cr1 -46.2(8) no
O9 Cr3 O13 Cr2 134.4(8) no
O13 Cr3 O9 C5 25.9(13) no
O9 Cr3 N3 C19 -133.3(13) no
O9 Cr3 N3 C23 47.6(12) no
N3 Cr3 O9 C5 -153.8(13) no
O11 Cr3 O13 Cr1 46.7(8) no
O11 Cr3 O13 Cr2 -132.7(8) no
O13 Cr3 O11 C6 -17.7(14) no
O11 Cr3 N3 C19 134.0(13) no
O11 Cr3 N3 C23 -45.2(12) no
N3 Cr3 O11 C6 163.7(14) no
O14 Cr4 O16 C26 68.3(14) no
O16 Cr4 O14 C25 -80.0(14) no
O14 Cr4 O23 C29 -135.4(12) no
O23 Cr4 O14 C25 109.6(13) no
O14 Cr4 O26 Cr5 -42.6(8) no
O14 Cr4 O26 Cr6 136.1(8) no
O26 Cr4 O14 C25 13.2(14) no
O14 Cr4 N4 C31 139.4(14) no
O14 Cr4 N4 C35 -40.5(12) no
N4 Cr4 O14 C25 -165.5(14) no
O16 Cr4 O25 C30 93.3(14) no
O25 Cr4 O16 C26 -120.2(14) no
O16 Cr4 O26 Cr5 48.3(8) no
O16 Cr4 O26 Cr6 -133.0(8) no
O26 Cr4 O16 C26 -26.7(15) no
O16 Cr4 N4 C31 48.4(14) no
O16 Cr4 N4 C35 -131.5(13) no
N4 Cr4 O16 C26 153.4(15) no
O23 Cr4 O25 C30 -96.2(14) no
O25 Cr4 O23 C29 53.2(12) no
O23 Cr4 O26 Cr5 -132.7(8) no
O23 Cr4 O26 Cr6 46.0(8) no
O26 Cr4 O23 C29 -40.4(13) no
O23 Cr4 N4 C31 -130.6(14) no
O23 Cr4 N4 C35 49.5(12) no
N4 Cr4 O23 C29 139.4(13) no
O25 Cr4 O26 Cr5 136.8(8) no
O25 Cr4 O26 Cr6 -44.5(8) no
O26 Cr4 O25 C30 0.2(14) no
O25 Cr4 N4 C31 -40.2(14) no
O25 Cr4 N4 C35 139.9(13) no
N4 Cr4 O25 C30 179.0(14) no
O15 Cr5 O17 C26 -78.1(13) no
O17 Cr5 O15 C25 71.3(13) no
O15 Cr5 O18 C27 101.6(13) no
O18 Cr5 O15 C25 -116.8(13) no
O15 Cr5 O26 Cr4 45.8(8) no
O15 Cr5 O26 Cr6 -132.9(8) no
O26 Cr5 O15 C25 -23.1(13) no
O15 Cr5 N5 C37 -44.8(12) no
O15 Cr5 N5 C41 134.3(14) no
N5 Cr5 O15 C25 157.7(13) no
O17 Cr5 O20 C28 -129.8(12) no
O20 Cr5 O17 C26 111.7(14) no
O17 Cr5 O26 Cr4 -45.3(9) no
O17 Cr5 O26 Cr6 136.0(8) no
O26 Cr5 O17 C26 16.5(14) no
O17 Cr5 N5 C37 46.2(12) no
O17 Cr5 N5 C41 -134.7(14) no
N5 Cr5 O17 C26 -164.3(14) no
O18 Cr5 O20 C28 58.3(12) no
O20 Cr5 O18 C27 -88.5(13) no
O18 Cr5 O26 Cr4 135.2(8) no
O18 Cr5 O26 Cr6 -43.4(8) no
O26 Cr5 O18 C27 7.2(13) no
O18 Cr5 N5 C37 -134.2(13) no
O18 Cr5 N5 C41 44.9(13) no
N5 Cr5 O18 C27 -172.1(14) no
O20 Cr5 O26 Cr4 -131.3(8) no
O20 Cr5 O26 Cr6 50.0(8) no
O26 Cr5 O20 C28 -35.9(12) no
O20 Cr5 N5 C37 132.2(13) no
O20 Cr5 N5 C41 -48.7(13) no
N5 Cr5 O20 C28 143.2(13) no
O19 Cr6 O21 C28 -90.2(13) no
O21 Cr6 O19 C27 57.7(12) no
O19 Cr6 O22 C29 98.5(14) no
O22 Cr6 O19 C27 -135.8(12) no
O19 Cr6 O26 Cr4 -124.3(8) no
O19 Cr6 O26 Cr5 54.4(8) no
O26 Cr6 O19 C27 -38.5(12) no
O19 Cr6 N6 C43 -47.7(12) no
O19 Cr6 N6 C47 143.5(12) no
N6 Cr6 O19 C27 140.0(12) no
O21 Cr6 O24 C30 -127.6(13) no
O24 Cr6 O21 C28 94.3(13) no
O21 Cr6 O26 Cr4 142.4(8) no
O21 Cr6 O26 Cr5 -38.9(8) no
O26 Cr6 O21 C28 2.9(14) no
O21 Cr6 N6 C43 45.6(12) no
O21 Cr6 N6 C47 -123.2(13) no
N6 Cr6 O21 C28 -177.7(14) no
O22 Cr6 O24 C30 65.6(13) no
O24 Cr6 O22 C29 -85.9(14) no
O22 Cr6 O26 Cr4 -34.8(8) no
O22 Cr6 O26 Cr5 143.9(8) no
O26 Cr6 O22 C29 5.7(15) no
O22 Cr6 N6 C43 -137.2(12) no
O22 Cr6 N6 C47 54.1(12) no
N6 Cr6 O22 C29 -173.6(15) no
O24 Cr6 O26 Cr4 55.2(8) no
O24 Cr6 O26 Cr5 -126.1(8) no
O26 Cr6 O24 C30 -31.7(13) no
O24 Cr6 N6 C43 132.9(12) no
O24 Cr6 N6 C47 -35.8(12) no
N6 Cr6 O24 C30 149.8(13) no
O137 P1 O138 Mo3 48.5(18) no
O137 P1 O138 Mo9 179.5(14) no
O138 P1 O137 Mo1 -58.5(19) no
O138 P1 O137 Mo2 61.3(17) no
O138 P1 O137 Mo5 179.3(13) no
O137 P1 O139 Mo4 -62.1(17) no
O137 P1 O139 Mo7 57.5(17) no
O137 P1 O139 Mo10 178.6(13) no
O139 P1 O137 Mo1 57.9(19) no
O139 P1 O137 Mo2 177.7(13) no
O139 P1 O137 Mo5 -64.4(18) no
O137 P1 O140 Mo8 60.5(16) no
O137 P1 O140 Mo11 -60.6(17) no
O137 P1 O140 Mo12 175.2(13) no
O140 P1 O137 Mo1 175.1(14) no
O140 P1 O137 Mo2 -65.1(17) no
O140 P1 O137 Mo5 52.9(18) no
O138 P1 O139 Mo4 58.9(16) no
O138 P1 O139 Mo7 178.4(13) no
O138 P1 O139 Mo10 -60.5(15) no
O139 P1 O138 Mo3 -70.3(15) no
O139 P1 O138 Mo9 60.8(17) no
O138 P1 O140 Mo8 -65.9(15) no
O138 P1 O140 Mo11 172.9(12) no
O138 P1 O140 Mo12 48.8(16) no
O140 P1 O138 Mo3 173.7(12) no
O140 P1 O138 Mo9 -55.2(17) no
O139 P1 O140 Mo8 179.1(12) no
O139 P1 O140 Mo11 58.0(16) no
O139 P1 O140 Mo12 -66.2(15) no
O140 P1 O139 Mo4 178.7(12) no
O140 P1 O139 Mo7 -61.8(16) no
O140 P1 O139 Mo10 59.3(16) no
Cr1 O1 C1 O2 -5(4) no
Cr2 O2 C1 O1 -7(4) no
Cr1 O3 C2 O4 -3(4) no
Cr2 O4 C2 O3 -9(4) no
Cr2 O5 C3 O6 -6(4) no
Cr3 O6 C3 O5 -0(4) no
Cr2 O7 C4 O8 -3(3) no
Cr3 O8 C4 O7 2(3) no
Cr3 O9 C5 O10 -2(4) no
Cr1 O10 C5 O9 -4(4) no
Cr3 O11 C6 O12 -2(3) no
Cr1 O12 C6 O11 -5(3) no
Cr4 O14 C25 O15 9(3) no
Cr5 O15 C25 O14 -2(3) no
Cr4 O16 C26 O17 3(4) no
Cr5 O17 C26 O16 4(4) no
Cr5 O18 C27 O19 11(4) no
Cr6 O19 C27 O18 10(4) no
Cr5 O20 C28 O21 6(4) no
Cr6 O21 C28 O20 15(4) no
Cr6 O22 C29 O23 3(4) no
Cr4 O23 C29 O22 18(4) no
Cr6 O24 C30 O25 -6(4) no
Cr4 O25 C30 O24 27(4) no
Cr1 N1 C7 C8 170.8(14) no
Cr1 N1 C11 C10 -164.5(13) no
C7 N1 C11 C10 4(3) no
C11 N1 C7 C8 2(3) no
Cr2 N2 C13 C14 168.3(15) no
Cr2 N2 C17 C16 -168.7(15) no
C13 N2 C17 C16 4(4) no
C17 N2 C13 C14 -4(4) no
Cr3 N3 C19 C20 -177.5(14) no
Cr3 N3 C23 C22 174.7(12) no
C19 N3 C23 C22 -4(3) no
C23 N3 C19 C20 2(4) no
Cr4 N4 C31 C32 -176.6(18) no
Cr4 N4 C35 C34 175.4(15) no
C31 N4 C35 C34 -4(4) no
C35 N4 C31 C32 3(4) no
Cr5 N5 C37 C38 -178.1(15) no
Cr5 N5 C41 C40 178.7(15) no
C37 N5 C41 C40 -2(4) no
C41 N5 C37 C38 3(4) no
Cr6 N6 C43 C44 -169.4(12) no
Cr6 N6 C47 C46 170.6(13) no
C43 N6 C47 C46 1(3) no
C47 N6 C43 C44 0(3) no
N1 C7 C8 C9 -7(4) no
C7 C8 C9 C10 6(3) no
C7 C8 C9 C12 -176.8(18) no
C8 C9 C10 C11 -1(4) no
C12 C9 C10 C11 -178(2) no
C9 C10 C11 N1 -4(4) no
N2 C13 C14 C15 2(4) no
C13 C14 C15 C16 1(3) no
C13 C14 C15 C18 -176.8(18) no
C14 C15 C16 C17 -1(4) no
C18 C15 C16 C17 176.7(19) no
C15 C16 C17 N2 -2(4) no
N3 C19 C20 C21 -2(4) no
C19 C20 C21 C22 5(4) no
C19 C20 C21 C24 180(3) no
C20 C21 C22 C23 -8(4) no
C24 C21 C22 C23 178.1(19) no
C21 C22 C23 N3 7(4) no
N4 C31 C32 C33 0(5) no
C31 C32 C33 C34 -3(4) no
C31 C32 C33 C36 -177(3) no
C32 C33 C34 C35 2(4) no
C36 C33 C34 C35 176(3) no
C33 C34 C35 N4 2(4) no
N5 C37 C38 C39 0(4) no
C37 C38 C39 C40 -3(3) no
C37 C38 C39 C42 177.8(18) no
C38 C39 C40 C41 4(3) no
C42 C39 C40 C41 -177.4(19) no
C39 C40 C41 N5 -1(4) no
N6 C43 C44 C45 -2(3) no
C43 C44 C45 C46 2(4) no
C43 C44 C45 C48 -178.6(19) no
C44 C45 C46 C47 -1(4) no
C48 C45 C46 C47 180(2) no
C45 C46 C47 N6 -1(4) no

loop_
_platon_squeeze_void_nr
_platon_squeeze_void_average_x
_platon_squeeze_void_average_y
_platon_squeeze_void_average_z
_platon_squeeze_void_volume
_platon_squeeze_void_count_electrons
_platon_squeeze_void_content
1 0.000 0.500 0.000 126 109 ' '
2 0.261 0.250 -0.010 500 442 ' '
3 0.500 0.500 0.000 57 44 ' '
4 0.739 0.750 -0.005 500 451 ' '
5 1.000 0.000 0.500 126 106 ' '
6 0.500 1.000 0.500 57 44 ' '
